data_7110093
loop_
_publ_author_name
'Chang-Cang Huang'
'Jian-Jun Liu'
'Yong Chen'
'Mei-Jin Lin'

_publ_section_title
;
 An electron-deficient metallocavitand with an unusual selectivity towards
 substituted benzene derivatives during co-crystallizations
;
_journal_name_full Chem.Commun.
_journal_page_first 11512
_journal_paper_doi 10.1039/c3cc46022c
_journal_volume 49
_journal_year 2013
_chemical_formula_moiety 'C128 H96 Cl8 N24 O24 S8 Zn8, 15(C4 H9 N O)'
_chemical_formula_sum 'C188 H231 Cl8 N39 O39 S8 Zn8'
_chemical_formula_weight 4724.16
_chemical_name_systematic
; 
 ? 
;
_space_group_IT_number 2
_symmetry_cell_setting triclinic
_symmetry_space_group_name_Hall '-P 1'
_symmetry_space_group_name_H-M 'P -1'
_atom_sites_solution_hydrogens geom
_atom_sites_solution_primary direct
_atom_sites_solution_secondary difmap
_audit_creation_method SHELXL-97
_cell_angle_alpha 96.46(3)
_cell_angle_beta 102.02(3)
_cell_angle_gamma 90.42(3)
_cell_formula_units_Z 2
_cell_length_a 18.823(4)
_cell_length_b 19.042(4)
_cell_length_c 31.313(6)
_cell_measurement_reflns_used 37075
_cell_measurement_temperature 113(2)
_cell_measurement_theta_max 27.5165
_cell_measurement_theta_min 3.0181
_cell_volume 10902(4)
_computing_cell_refinement 'CrystalClear (Rigaku Inc., 2007)'
_computing_data_collection 'CrystalClear (Rigaku Inc., 2007)'
_computing_data_reduction 'CrystalClear (Rigaku Inc., 2007)'
_computing_molecular_graphics 'ORTEX (P.McArdle, 1995)'
_computing_publication_material 'SHELXL-97/2 (Sheldrick,1997)'
_computing_structure_refinement 'SHELXL-97 (Sheldrick, 1997)'
_computing_structure_solution 'SHELXS-97 (Sheldrick, 1990)'
_diffrn_ambient_temperature 113(2)
_diffrn_detector_area_resol_mean 28.5714
_diffrn_measured_fraction_theta_full 0.958
_diffrn_measured_fraction_theta_max 0.958
_diffrn_measurement_device_type 'Saturn724+ CCD'
_diffrn_measurement_method '\w scans at fixed \c = 45\%'
_diffrn_radiation_monochromator graphite
_diffrn_radiation_source 'fine-focus sealed tube'
_diffrn_radiation_type MoK\a
_diffrn_radiation_wavelength 0.71073
_diffrn_reflns_av_R_equivalents 0.0714
_diffrn_reflns_av_sigmaI/netI 0.1245
_diffrn_reflns_limit_h_max 24
_diffrn_reflns_limit_h_min -22
_diffrn_reflns_limit_k_max 24
_diffrn_reflns_limit_k_min -24
_diffrn_reflns_limit_l_max 40
_diffrn_reflns_limit_l_min -40
_diffrn_reflns_number 92257
_diffrn_reflns_theta_full 27.53
_diffrn_reflns_theta_max 27.53
_diffrn_reflns_theta_min 3.00
_exptl_absorpt_coefficient_mu 1.117
_exptl_absorpt_correction_T_max 0.8875
_exptl_absorpt_correction_T_min 0.8035
_exptl_absorpt_correction_type numerical
_exptl_absorpt_process_details 'CrystalClear (Rigaku Inc., 2007)'
_exptl_crystal_colour Colourless
_exptl_crystal_density_diffrn 1.439
_exptl_crystal_density_method 'not measured'
_exptl_crystal_description plate
_exptl_crystal_F_000 4896
_exptl_crystal_size_max 0.42
_exptl_crystal_size_mid 0.23
_exptl_crystal_size_min 0.20
_platon_squeeze_details
;
SQUEEZE removed 15 disordered DMA  molecules per formula unit. 
This value calculated based upon volume/count_electrons analysis and TG-MS analysis.
;
_refine_diff_density_max 0.893
_refine_diff_density_min -0.509
_refine_diff_density_rms 0.106
_refine_ls_extinction_method none
_refine_ls_goodness_of_fit_ref 1.009
_refine_ls_hydrogen_treatment constr
_refine_ls_matrix_type full
_refine_ls_number_parameters 1801
_refine_ls_number_reflns 48096
_refine_ls_number_restraints 0
_refine_ls_restrained_S_all 1.009
_refine_ls_R_factor_all 0.1192
_refine_ls_R_factor_gt 0.0803
_refine_ls_shift/su_max 0.012
_refine_ls_shift/su_mean 0.001
_refine_ls_structure_factor_coef Fsqd
_refine_ls_weighting_details 'calc w=1/[\s^2^(Fo^2^)+(0.1009P)^2^+0.0000P] where P=(Fo^2^+2Fc^2^)/3'
_refine_ls_weighting_scheme calc
_refine_ls_wR_factor_gt 0.2066
_refine_ls_wR_factor_ref 0.2294
_reflns_number_gt 29695
_reflns_number_total 48096
_reflns_threshold_expression >2sigma(I)
_cod_data_source_file c3cc46022c.txt
_cod_data_source_block complex1(919054)
_cod_original_sg_symbol_H-M p-1
_cod_database_code 7110093

loop_
_symmetry_equiv_pos_as_xyz
'x, y, z'
'-x, -y, -z'

loop_
_atom_site_label
_atom_site_type_symbol
_atom_site_fract_x
_atom_site_fract_y
_atom_site_fract_z
_atom_site_U_iso_or_equiv
_atom_site_adp_type
_atom_site_occupancy
_atom_site_symmetry_multiplicity
_atom_site_calc_flag
_atom_site_refinement_flags
Zn1 Zn 0.04789(3) 0.10461(3) 0.26230(2) 0.03370(15) Uani 1 1 d .
Zn2 Zn -0.08766(3) 0.31999(3) 0.26031(2) 0.02988(14) Uani 1 1 d .
Zn3 Zn 0.03390(3) 0.54086(3) 0.252292(19) 0.02776(13) Uani 1 1 d .
Zn4 Zn 0.26534(3) 0.65178(3) 0.25097(2) 0.02951(14) Uani 1 1 d .
Zn5 Zn 0.49314(3) 0.53320(3) 0.25089(2) 0.02855(13) Uani 1 1 d .
Zn6 Zn 0.63095(3) 0.31862(3) 0.25089(2) 0.02995(14) Uani 1 1 d .
Zn7 Zn 0.50134(3) 0.09506(3) 0.24696(2) 0.03369(15) Uani 1 1 d .
Zn8 Zn 0.27159(3) -0.01604(3) 0.25503(2) 0.03602(15) Uani 1 1 d .
Cl1 Cl 0.34298(11) 0.33489(12) 0.23016(7) 0.0747(6) Uani 1 1 d .
Cl2 Cl -0.04702(18) 0.06171(10) 0.02769(7) 0.0993(9) Uani 1 1 d .
Cl3 Cl 0.55553(8) 0.55758(10) 0.47343(5) 0.0534(4) Uani 1 1 d .
Cl4 Cl 0.00873(10) 0.39769(13) 0.00876(6) 0.0759(6) Uani 1 1 d .
Cl5 Cl 0.43036(19) 0.16770(12) 0.47077(7) 0.1100(11) Uani 1 1 d .
Cl6 Cl 0.42388(9) 0.50304(8) 0.02962(5) 0.0458(3) Uani 1 1 d .
Cl7 Cl 0.15142(9) 0.13009(8) 0.48194(5) 0.0461(3) Uani 1 1 d .
Cl8 Cl 0.3862(2) 0.0437(2) 0.02617(9) 0.1498(15) Uani 1 1 d .
S1 S -0.15771(8) 0.23894(7) 0.20948(5) 0.0417(3) Uani 1 1 d .
S2 S -0.11740(8) 0.39831(7) 0.31334(5) 0.0354(3) Uani 1 1 d .
S3 S 0.18242(7) 0.69608(8) 0.19718(5) 0.0374(3) Uani 1 1 d .
S4 S 0.35037(7) 0.71533(7) 0.30427(5) 0.0387(3) Uani 1 1 d .
S5 S 0.66846(8) 0.38297(7) 0.20217(5) 0.0364(3) Uani 1 1 d .
S6 S 0.70001(7) 0.26033(7) 0.30419(5) 0.0334(3) Uani 1 1 d .
S7 S 0.31105(8) -0.07883(8) 0.19772(5) 0.0422(3) Uani 1 1 d .
S8 S 0.21780(8) -0.07290(7) 0.30099(5) 0.0359(3) Uani 1 1 d .
O1 O 0.1435(2) 0.3178(2) 0.35047(12) 0.0424(10) Uani 1 1 d .
O2 O 0.0866(2) 0.1901(2) 0.30811(13) 0.0427(10) Uani 1 1 d .
O3 O -0.0217(2) 0.0365(2) 0.21607(15) 0.0472(10) Uani 1 1 d .
O4 O -0.0269(2) 0.3286(2) 0.14374(13) 0.0468(11) Uani 1 1 d .
O5 O 0.0374(2) 0.4554(2) 0.20445(12) 0.0355(8) Uani 1 1 d .
O6 O 0.00005(19) 0.60794(19) 0.30122(12) 0.0340(8) Uani 1 1 d .
O7 O 0.26372(18) 0.5456(2) 0.35950(11) 0.0316(8) Uani 1 1 d .
O8 O 0.1261(2) 0.51563(19) 0.29724(13) 0.0359(9) Uani 1 1 d .
O9 O -0.0363(2) 0.5903(2) 0.20570(13) 0.0400(9) Uani 1 1 d .
O10 O 0.27375(19) 0.4885(2) 0.14075(12) 0.0353(8) Uani 1 1 d .
O11 O 0.39987(19) 0.49612(19) 0.20501(12) 0.0341(8) Uani 1 1 d .
O12 O 0.5646(2) 0.5975(2) 0.30131(13) 0.0421(10) Uani 1 1 d .
O13 O 0.4981(2) 0.37222(19) 0.35614(12) 0.0348(8) Uani 1 1 d .
O14 O 0.4822(2) 0.46007(19) 0.29477(12) 0.0328(8) Uani 1 1 d .
O15 O 0.53126(19) 0.58362(19) 0.20369(13) 0.0335(8) Uani 1 1 d .
O16 O 0.5101(2) 0.2812(2) 0.14536(12) 0.0414(10) Uani 1 1 d .
O17 O 0.4649(2) 0.1617(2) 0.19996(13) 0.0456(10) Uani 1 1 d .
O18 O 0.5734(2) 0.0448(2) 0.29372(16) 0.0575(13) Uani 1 1 d .
O19 O 0.3203(2) 0.0776(2) 0.34407(14) 0.0464(11) Uani 1 1 d .
O20 O 0.4400(2) 0.1395(2) 0.29022(13) 0.0473(10) Uani 1 1 d .
O21 O 0.5342(3) 0.0261(2) 0.19880(16) 0.0577(13) Uani 1 1 d .
O22 O 0.1905(2) 0.0961(2) 0.14920(13) 0.0508(11) Uani 1 1 d .
O23 O 0.1089(2) 0.1308(2) 0.21721(13) 0.0394(9) Uani 1 1 d .
O24 O 0.0112(2) 0.0560(2) 0.31094(15) 0.0518(12) Uani 1 1 d .
N1 N -0.0171(2) 0.2423(2) 0.27440(14) 0.0288(9) Uani 1 1 d .
N2 N -0.0353(3) 0.1768(2) 0.24886(14) 0.0335(10) Uani 1 1 d .
N4 N -0.0334(2) 0.4004(2) 0.24325(14) 0.0275(9) Uani 1 1 d .
N5 N -0.0339(2) 0.4671(2) 0.26868(14) 0.0275(9) Uani 1 1 d .
N7 N 0.1829(2) 0.5932(2) 0.26151(13) 0.0244(8) Uani 1 1 d .
N8 N 0.1129(2) 0.6042(2) 0.23705(14) 0.0296(9) Uani 1 1 d .
N10 N 0.3466(2) 0.5901(2) 0.23894(14) 0.0294(9) Uani 1 1 d .
N11 N 0.4162(2) 0.6073(2) 0.26526(14) 0.0244(8) Uani 1 1 d .
N13 N 0.5708(2) 0.4013(2) 0.26466(14) 0.0263(9) Uani 1 1 d .
N14 N 0.5668(2) 0.4568(2) 0.23796(15) 0.0293(9) Uani 1 1 d .
N16 N 0.5639(2) 0.2323(2) 0.23747(14) 0.0302(9) Uani 1 1 d .
N17 N 0.5827(2) 0.1757(2) 0.26241(15) 0.0315(10) Uani 1 1 d .
N19 N 0.3638(2) 0.0432(2) 0.26359(15) 0.0324(10) Uani 1 1 d .
N20 N 0.4139(2) 0.0235(2) 0.23624(14) 0.0307(9) Uani 1 1 d .
N22 N 0.1851(2) 0.0467(2) 0.24686(14) 0.0323(10) Uani 1 1 d .
N23 N 0.1334(2) 0.0357(2) 0.27229(14) 0.0311(10) Uani 1 1 d .
N24 N 0.0999(2) -0.0245(2) 0.32627(15) 0.0337(10) Uani 1 1 d .
H24A H 0.1122 -0.0589 0.3427 0.040 Uiso 1 1 calc R
N6 N -0.0727(2) 0.5319(2) 0.32680(14) 0.0326(10) Uani 1 1 d .
H6A H -0.1011 0.5308 0.3458 0.039 Uiso 1 1 calc R
N9 N 0.0431(2) 0.6611(2) 0.18160(14) 0.0296(9) Uani 1 1 d .
H9A H 0.0439 0.6927 0.1633 0.036 Uiso 1 1 calc R
N12 N 0.4881(2) 0.6830(2) 0.32227(14) 0.0306(9) Uani 1 1 d .
H12A H 0.4891 0.7226 0.3399 0.037 Uiso 1 1 calc R
N18 N 0.6638(2) 0.1331(2) 0.32078(15) 0.0308(10) Uani 1 1 d .
H18A H 0.7049 0.1421 0.3401 0.037 Uiso 1 1 calc R
N15 N 0.6112(2) 0.5029(2) 0.18087(14) 0.0292(9) Uani 1 1 d .
H15A H 0.6408 0.4961 0.1625 0.035 Uiso 1 1 calc R
N21 N 0.4382(2) -0.0539(2) 0.17844(14) 0.0336(10) Uani 1 1 d .
H21A H 0.4226 -0.0924 0.1605 0.040 Uiso 1 1 calc R
N3 N -0.1166(3) 0.1084(2) 0.19204(16) 0.0414(12) Uani 1 1 d .
H3A H -0.1597 0.1079 0.1744 0.050 Uiso 1 1 calc R
C29 C -0.0577(3) 0.6920(4) 0.4372(2) 0.0494(17) Uani 1 1 d .
H29 H -0.0610 0.6824 0.4658 0.059 Uiso 1 1 calc R
C117 C 0.2109(5) 0.0550(5) 0.0800(3) 0.079(3) Uani 1 1 d .
H117 H 0.1598 0.0464 0.0714 0.094 Uiso 1 1 calc R
C21 C -0.0685(6) 0.2628(4) 0.0767(3) 0.100(4) Uani 1 1 d .
H21 H -0.0902 0.3044 0.0666 0.120 Uiso 1 1 calc R
C28 C -0.0527(3) 0.6379(3) 0.40501(18) 0.0384(13) Uani 1 1 d .
H28 H -0.0535 0.5901 0.4110 0.046 Uiso 1 1 calc R
C22 C -0.0773(7) 0.1986(4) 0.0478(3) 0.108(4) Uani 1 1 d .
H22 H -0.1059 0.1967 0.0189 0.129 Uiso 1 1 calc R
C15 C -0.1353(5) -0.1374(5) 0.1375(4) 0.104(4) Uani 1 1 d .
H15 H -0.1340 -0.1833 0.1468 0.125 Uiso 1 1 calc R
C128 C -0.0687(4) -0.0088(4) 0.3634(3) 0.064(2) Uani 1 1 d .
H128 H -0.0953 0.0038 0.3362 0.077 Uiso 1 1 calc R
C55 C 0.2714(3) 0.5062(3) 0.18553(17) 0.0328(12) Uani 1 1 d .
H55A H 0.2558 0.4643 0.1977 0.039 Uiso 1 1 calc R
H55B H 0.2361 0.5438 0.1885 0.039 Uiso 1 1 calc R
C87 C 0.4755(3) 0.2799(3) 0.18122(18) 0.0398(13) Uani 1 1 d .
H87A H 0.4223 0.2741 0.1702 0.048 Uiso 1 1 calc R
H87B H 0.4854 0.3254 0.2004 0.048 Uiso 1 1 calc R
C25 C -0.0700(3) 0.4687(2) 0.29989(18) 0.0293(11) Uani 1 1 d .
C7 C 0.0670(3) 0.3113(3) 0.33418(18) 0.0333(12) Uani 1 1 d .
H7A H 0.0505 0.3518 0.3178 0.040 Uiso 1 1 calc R
H7B H 0.0421 0.3122 0.3591 0.040 Uiso 1 1 calc R
C36 C 0.3324(3) 0.5461(3) 0.38497(17) 0.0293(11) Uani 1 1 d .
C108 C 0.6138(5) -0.0592(5) 0.1498(3) 0.087(3) Uani 1 1 d .
H108 H 0.6400 -0.0392 0.1779 0.104 Uiso 1 1 calc R
C84 C 0.4923(3) 0.3363(3) 0.1205(2) 0.0410(13) Uani 1 1 d .
C89 C 0.6409(3) 0.1872(3) 0.29243(17) 0.0283(11) Uani 1 1 d .
C111 C 0.5397(6) -0.1098(4) 0.0659(3) 0.081(3) Uani 1 1 d .
H111 H 0.5154 -0.1268 0.0368 0.097 Uiso 1 1 calc R
C8 C 0.0466(3) 0.2413(3) 0.30338(16) 0.0268(10) Uani 1 1 d .
C13 C -0.1731(5) -0.0583(5) 0.0823(2) 0.072(2) Uani 1 1 d .
H13 H -0.1950 -0.0528 0.0527 0.087 Uiso 1 1 calc R
C63 C 0.7432(4) 0.7059(3) 0.3846(3) 0.0542(18) Uani 1 1 d .
H63 H 0.7904 0.7063 0.3783 0.065 Uiso 1 1 calc R
C14 C -0.1654(5) -0.1260(5) 0.0956(3) 0.078(2) Uani 1 1 d .
H14 H -0.1820 -0.1657 0.0745 0.093 Uiso 1 1 calc R
C57 C 0.4210(2) 0.6632(3) 0.29467(16) 0.0260(10) Uani 1 1 d .
C40 C 0.1814(3) 0.5456(3) 0.28937(17) 0.0316(11) Uani 1 1 d .
C56 C 0.3461(3) 0.5315(3) 0.21007(18) 0.0329(12) Uani 1 1 d .
C39 C 0.2570(3) 0.5276(3) 0.31340(17) 0.0321(12) Uani 1 1 d .
H39A H 0.2647 0.4765 0.3070 0.039 Uiso 1 1 calc R
H39B H 0.2943 0.5542 0.3031 0.039 Uiso 1 1 calc R
C26 C -0.0374(3) 0.5953(2) 0.32778(16) 0.0265(10) Uani 1 1 d .
C42 C -0.0236(3) 0.6304(3) 0.17975(17) 0.0316(11) Uani 1 1 d .
C34 C 0.4618(3) 0.5294(3) 0.39642(18) 0.0353(12) Uani 1 1 d .
H34 H 0.5034 0.5149 0.3855 0.042 Uiso 1 1 calc R
C121 C 0.1469(3) -0.0141(3) 0.29773(17) 0.0314(11) Uani 1 1 d .
C41 C 0.1088(3) 0.6496(3) 0.20790(17) 0.0293(11) Uani 1 1 d .
C37 C 0.3403(3) 0.5715(3) 0.42851(17) 0.0336(12) Uani 1 1 d .
H37 H 0.2991 0.5854 0.4401 0.040 Uiso 1 1 calc R
C88 C 0.5028(3) 0.2190(3) 0.20797(16) 0.0312(11) Uani 1 1 d .
C104 C 0.3837(3) 0.1037(3) 0.28981(17) 0.0314(11) Uani 1 1 d .
C105 C 0.3922(3) -0.0294(3) 0.20745(17) 0.0308(11) Uani 1 1 d .
C72 C 0.5248(3) 0.4093(3) 0.29162(15) 0.0293(11) Uani 1 1 d .
C9 C -0.0947(3) 0.1729(3) 0.21939(16) 0.0285(11) Uani 1 1 d .
C119 C 0.2200(3) 0.1138(3) 0.19525(17) 0.0340(12) Uani 1 1 d .
H11A H 0.2331 0.1649 0.2014 0.041 Uiso 1 1 calc R
H11B H 0.2646 0.0871 0.2040 0.041 Uiso 1 1 calc R
C27 C -0.0466(3) 0.6538(3) 0.36344(17) 0.0299(11) Uani 1 1 d .
C120 C 0.1665(3) 0.0965(3) 0.22079(18) 0.0337(12) Uani 1 1 d .
C35 C 0.3919(3) 0.5245(3) 0.36755(18) 0.0338(12) Uani 1 1 d .
H35 H 0.3863 0.5070 0.3374 0.041 Uiso 1 1 calc R
C71 C 0.5199(3) 0.3466(3) 0.31730(17) 0.0323(11) Uani 1 1 d .
H71A H 0.4841 0.3106 0.2997 0.039 Uiso 1 1 calc R
H71B H 0.5678 0.3245 0.3242 0.039 Uiso 1 1 calc R
C97 C 0.1985(3) 0.1151(3) 0.44051(17) 0.0330(12) Uani 1 1 d .
C43 C -0.0855(3) 0.6508(3) 0.14547(17) 0.0313(11) Uani 1 1 d .
C24 C 0.0063(3) 0.4022(3) 0.21220(17) 0.0287(11) Uani 1 1 d .
C83 C 0.4445(3) 0.3893(3) 0.13136(18) 0.0364(12) Uani 1 1 d .
H83 H 0.4255 0.3896 0.1572 0.044 Uiso 1 1 calc R
C122 C 0.0404(3) 0.0081(3) 0.33279(19) 0.0399(13) Uani 1 1 d .
C82 C 0.4260(3) 0.4411(3) 0.10309(18) 0.0355(12) Uani 1 1 d .
H82 H 0.3957 0.4783 0.1103 0.043 Uiso 1 1 calc R
C73 C 0.6096(3) 0.4501(3) 0.20878(19) 0.0311(11) Uani 1 1 d .
C98 C 0.1876(3) 0.1569(3) 0.40601(18) 0.0350(12) Uani 1 1 d .
H98 H 0.1530 0.1931 0.4046 0.042 Uiso 1 1 calc R
C30 C -0.0579(3) 0.7632(3) 0.4263(2) 0.0435(14) Uani 1 1 d .
H30 H -0.0622 0.8012 0.4480 0.052 Uiso 1 1 calc R
C58 C 0.5513(3) 0.6497(3) 0.32547(18) 0.0327(12) Uani 1 1 d .
C33 C 0.4689(3) 0.5543(3) 0.43867(18) 0.0350(12) Uani 1 1 d .
C51 C 0.1440(3) 0.4594(3) 0.1235(2) 0.0382(13) Uani 1 1 d .
H51 H 0.1412 0.4670 0.1536 0.046 Uiso 1 1 calc R
C52 C 0.2078(3) 0.4696(3) 0.11276(18) 0.0366(12) Uani 1 1 d .
C59 C 0.6140(3) 0.6815(3) 0.36083(19) 0.0394(13) Uani 1 1 d .
C68 C 0.4856(3) 0.3214(3) 0.38278(17) 0.0341(12) Uani 1 1 d .
C85 C 0.5195(4) 0.3378(3) 0.0827(2) 0.0555(19) Uani 1 1 d .
H85 H 0.5530 0.3032 0.0761 0.067 Uiso 1 1 calc R
C47 C -0.1379(3) 0.6821(3) 0.07388(19) 0.0429(14) Uani 1 1 d .
H47 H -0.1326 0.6942 0.0461 0.051 Uiso 1 1 calc R
C23 C 0.0123(3) 0.3308(3) 0.18807(16) 0.0321(11) Uani 1 1 d .
H23A H 0.0640 0.3210 0.1885 0.039 Uiso 1 1 calc R
H23B H -0.0078 0.2941 0.2027 0.039 Uiso 1 1 calc R
C48 C -0.0761(3) 0.6659(3) 0.10432(18) 0.0356(12) Uani 1 1 d .
H48 H -0.0294 0.6653 0.0972 0.043 Uiso 1 1 calc R
C75 C 0.5810(3) 0.6097(3) 0.14353(19) 0.0324(11) Uani 1 1 d .
C60 C 0.6029(3) 0.7091(3) 0.4029(2) 0.0436(14) Uani 1 1 d .
H60 H 0.5556 0.7105 0.4091 0.052 Uiso 1 1 calc R
C32 C -0.0462(3) 0.7228(3) 0.3532(2) 0.0413(14) Uani 1 1 d .
H32 H -0.0420 0.7321 0.3246 0.050 Uiso 1 1 calc R
C5 C 0.2620(3) 0.3235(3) 0.3375(2) 0.0452(15) Uani 1 1 d .
H5 H 0.2807 0.3209 0.3679 0.054 Uiso 1 1 calc R
C69 C 0.4999(4) 0.2517(3) 0.37481(19) 0.0429(14) Uani 1 1 d .
H69 H 0.5210 0.2357 0.3506 0.051 Uiso 1 1 calc R
C4 C 0.1867(3) 0.3235(3) 0.32050(19) 0.0408(13) Uani 1 1 d .
C44 C -0.1559(3) 0.6501(3) 0.1548(2) 0.0426(14) Uani 1 1 d .
H44 H -0.1623 0.6396 0.1827 0.051 Uiso 1 1 calc R
C50 C 0.0811(3) 0.4381(4) 0.09223(19) 0.0455(15) Uani 1 1 d .
H50 H 0.0362 0.4323 0.1009 0.055 Uiso 1 1 calc R
C1 C 0.2832(3) 0.3323(3) 0.2669(2) 0.0451(15) Uani 1 1 d .
C61 C 0.6639(4) 0.7340(3) 0.4349(2) 0.0523(17) Uani 1 1 d .
H61 H 0.6580 0.7526 0.4633 0.063 Uiso 1 1 calc R
C103 C 0.3322(3) 0.1313(3) 0.31826(19) 0.0391(13) Uani 1 1 d .
H10A H 0.3535 0.1744 0.3375 0.047 Uiso 1 1 calc R
H10B H 0.2857 0.1434 0.2997 0.047 Uiso 1 1 calc R
C74 C 0.5718(3) 0.5642(3) 0.17870(18) 0.0342(12) Uani 1 1 d .
C106 C 0.5016(4) -0.0264(3) 0.1748(2) 0.0496(16) Uani 1 1 d .
C53 C 0.2137(3) 0.4559(4) 0.06876(18) 0.0473(16) Uani 1 1 d .
H53 H 0.2592 0.4620 0.0607 0.057 Uiso 1 1 calc R
C3 C 0.1615(3) 0.3319(4) 0.2768(2) 0.0504(17) Uani 1 1 d .
H3 H 0.1111 0.3372 0.2656 0.060 Uiso 1 1 calc R
C91 C 0.6641(3) 0.0231(3) 0.3545(2) 0.0413(14) Uani 1 1 d .
C80 C 0.5764(3) 0.6822(3) 0.1542(2) 0.0426(14) Uani 1 1 d .
H80 H 0.5708 0.7010 0.1827 0.051 Uiso 1 1 calc R
C77 C 0.5956(3) 0.6257(3) 0.0715(2) 0.0388(13) Uani 1 1 d .
H77 H 0.6007 0.6065 0.0429 0.047 Uiso 1 1 calc R
C78 C 0.5929(3) 0.7007(3) 0.0823(2) 0.0447(14) Uani 1 1 d .
H78 H 0.5999 0.7321 0.0619 0.054 Uiso 1 1 calc R
C79 C 0.5801(4) 0.7263(3) 0.1227(2) 0.0540(18) Uani 1 1 d .
H79 H 0.5736 0.7755 0.1290 0.065 Uiso 1 1 calc R
C100 C 0.2782(4) 0.0917(3) 0.3746(2) 0.0455(15) Uani 1 1 d .
C10 C -0.0806(4) 0.0488(3) 0.1897(2) 0.0474(15) Uani 1 1 d .
C90 C 0.6293(3) 0.0694(3) 0.3213(2) 0.0427(14) Uani 1 1 d .
C45 C -0.2149(3) 0.6645(3) 0.1236(2) 0.0467(15) Uani 1 1 d .
H45 H -0.2621 0.6632 0.1299 0.056 Uiso 1 1 calc R
C64 C 0.6853(3) 0.6794(4) 0.3527(2) 0.0498(16) Uani 1 1 d .
H64 H 0.6928 0.6595 0.3248 0.060 Uiso 1 1 calc R
C115 C 0.3128(4) 0.0997(4) 0.1347(2) 0.0575(19) Uani 1 1 d .
H115 H 0.3330 0.1210 0.1636 0.069 Uiso 1 1 calc R
C99 C 0.2286(3) 0.1447(3) 0.3736(2) 0.0395(13) Uani 1 1 d .
H99 H 0.2221 0.1737 0.3504 0.047 Uiso 1 1 calc R
C123 C 0.0056(4) -0.0110(3) 0.3686(2) 0.0493(17) Uani 1 1 d .
C86 C 0.4997(4) 0.3869(4) 0.0550(2) 0.0536(17) Uani 1 1 d .
H86 H 0.5184 0.3866 0.0290 0.064 Uiso 1 1 calc R
C81 C 0.4512(3) 0.4385(3) 0.0652(2) 0.0441(14) Uani 1 1 d .
C116 C 0.2411(4) 0.0827(4) 0.1224(2) 0.0524(17) Uani 1 1 d .
C101 C 0.2844(4) 0.0469(4) 0.4073(2) 0.0548(18) Uani 1 1 d .
H101 H 0.3147 0.0073 0.4066 0.066 Uiso 1 1 calc R
C76 C 0.5907(3) 0.5810(3) 0.10333(19) 0.0378(13) Uani 1 1 d .
H76 H 0.5941 0.5314 0.0970 0.045 Uiso 1 1 calc R
C38 C 0.4089(3) 0.5767(3) 0.45535(19) 0.0404(13) Uani 1 1 d .
H38 H 0.4151 0.5956 0.4853 0.048 Uiso 1 1 calc R
C20 C -0.0299(4) 0.2649(3) 0.11777(19) 0.0462(16) Uani 1 1 d .
C96 C 0.6582(4) -0.0483(3) 0.3436(2) 0.0511(17) Uani 1 1 d .
H96 H 0.6359 -0.0668 0.3144 0.061 Uiso 1 1 calc R
C102 C 0.2464(3) 0.0597(4) 0.4408(2) 0.0486(16) Uani 1 1 d .
H102 H 0.2531 0.0306 0.4639 0.058 Uiso 1 1 calc R
C19 C 0.0064(4) 0.2055(3) 0.1328(2) 0.0463(15) Uani 1 1 d .
H19 H 0.0341 0.2077 0.1620 0.056 Uiso 1 1 calc R
C18 C 0.0013(4) 0.1438(3) 0.1044(2) 0.0546(18) Uani 1 1 d .
H18 H 0.0286 0.1044 0.1136 0.066 Uiso 1 1 calc R
C46 C -0.2065(3) 0.6807(3) 0.0834(2) 0.0490(16) Uani 1 1 d .
H46 H -0.2477 0.6911 0.0621 0.059 Uiso 1 1 calc R
C92 C 0.6910(3) 0.0507(3) 0.3978(2) 0.0463(15) Uani 1 1 d .
H92 H 0.6927 0.1004 0.4056 0.056 Uiso 1 1 calc R
C31 C -0.0518(4) 0.7775(3) 0.3847(2) 0.0481(15) Uani 1 1 d .
H31 H -0.0516 0.8250 0.3781 0.058 Uiso 1 1 calc R
C6 C 0.3074(3) 0.3274(3) 0.3091(2) 0.0487(16) Uani 1 1 d .
H6 H 0.3583 0.3265 0.3201 0.058 Uiso 1 1 calc R
C2 C 0.2092(3) 0.3324(4) 0.2504(2) 0.0482(16) Uani 1 1 d .
H2 H 0.1917 0.3327 0.2197 0.058 Uiso 1 1 calc R
C54 C 0.1525(4) 0.4332(4) 0.0371(2) 0.0559(18) Uani 1 1 d .
H54 H 0.1555 0.4227 0.0071 0.067 Uiso 1 1 calc R
C107 C 0.5392(5) -0.0598(4) 0.1402(3) 0.065(2) Uani 1 1 d .
C93 C 0.7159(4) 0.0062(4) 0.4301(3) 0.059(2) Uani 1 1 d .
H93 H 0.7362 0.0248 0.4596 0.071 Uiso 1 1 calc R
C124 C 0.0493(4) -0.0256(3) 0.4097(2) 0.0529(17) Uani 1 1 d .
H124 H 0.1008 -0.0266 0.4147 0.063 Uiso 1 1 calc R
C95 C 0.6835(4) -0.0944(4) 0.3736(2) 0.0591(19) Uani 1 1 d .
H95 H 0.6830 -0.1437 0.3646 0.071 Uiso 1 1 calc R
C11 C -0.1144(3) -0.0108(4) 0.1562(2) 0.0507(16) Uani 1 1 d .
C70 C 0.4833(5) 0.2032(3) 0.4028(2) 0.068(2) Uani 1 1 d .
H70 H 0.4939 0.1546 0.3981 0.082 Uiso 1 1 calc R
C112 C 0.4995(5) -0.0820(3) 0.0981(2) 0.065(2) Uani 1 1 d .
H112 H 0.4481 -0.0790 0.0909 0.078 Uiso 1 1 calc R
C49 C 0.0848(4) 0.4259(4) 0.0501(2) 0.0549(17) Uani 1 1 d .
C62 C 0.7337(4) 0.7320(4) 0.4256(2) 0.0574(19) Uani 1 1 d .
H62 H 0.7746 0.7489 0.4478 0.069 Uiso 1 1 calc R
C94 C 0.7095(3) -0.0684(4) 0.4169(3) 0.0566(19) Uani 1 1 d .
H94 H 0.7233 -0.1003 0.4383 0.068 Uiso 1 1 calc R
C67 C 0.4551(5) 0.3449(4) 0.4182(2) 0.064(2) Uani 1 1 d .
H67 H 0.4436 0.3930 0.4239 0.077 Uiso 1 1 calc R
C17 C -0.0427(6) 0.1381(4) 0.0629(2) 0.076(3) Uani 1 1 d .
C125 C 0.0100(7) -0.0386(3) 0.4429(3) 0.089(4) Uani 1 1 d .
H125 H 0.0362 -0.0483 0.4708 0.107 Uiso 1 1 calc R
C65 C 0.4521(5) 0.2282(4) 0.4360(2) 0.073(3) Uani 1 1 d .
C66 C 0.4420(5) 0.2939(4) 0.4455(3) 0.073(3) Uani 1 1 d .
H66 H 0.4253 0.3089 0.4716 0.087 Uiso 1 1 calc R
C16 C -0.1073(4) -0.0798(4) 0.1653(3) 0.068(2) Uani 1 1 d .
H16 H -0.0805 -0.0875 0.1935 0.081 Uiso 1 1 calc R
C12 C -0.1484(4) 0.0018(4) 0.1126(3) 0.065(2) Uani 1 1 d .
H12 H -0.1541 0.0484 0.1045 0.078 Uiso 1 1 calc R
C114 C 0.3561(4) 0.0856(5) 0.1043(3) 0.070(2) Uani 1 1 d .
H114 H 0.4068 0.0957 0.1132 0.083 Uiso 1 1 calc R
C126 C -0.0655(5) -0.0374(4) 0.4352(3) 0.075(3) Uani 1 1 d .
H126 H -0.0901 -0.0462 0.4577 0.090 Uiso 1 1 calc R
C127 C -0.1065(5) -0.0228(4) 0.3929(4) 0.090(3) Uani 1 1 d .
H127 H -0.1581 -0.0231 0.3866 0.108 Uiso 1 1 calc R
C113 C 0.3287(7) 0.0581(5) 0.0628(3) 0.084(3) Uani 1 1 d .
C118 C 0.2545(8) 0.0393(7) 0.0495(3) 0.112(4) Uani 1 1 d .
H118 H 0.2348 0.0168 0.0208 0.134 Uiso 1 1 calc R
C109 C 0.6496(7) -0.0871(6) 0.1193(4) 0.107(4) Uani 1 1 d .
H109 H 0.7010 -0.0898 0.1268 0.128 Uiso 1 1 calc R
C110 C 0.6138(6) -0.1112(5) 0.0783(4) 0.085(3) Uani 1 1 d .
H110 H 0.6408 -0.1297 0.0573 0.103 Uiso 1 1 calc R

loop_
_atom_site_aniso_label
_atom_site_aniso_U_11
_atom_site_aniso_U_22
_atom_site_aniso_U_33
_atom_site_aniso_U_23
_atom_site_aniso_U_13
_atom_site_aniso_U_12
Zn1 0.0359(3) 0.0247(3) 0.0406(4) 0.0073(3) 0.0062(3) 0.0098(2)
Zn2 0.0277(3) 0.0218(3) 0.0404(3) 0.0053(2) 0.0067(3) 0.0057(2)
Zn3 0.0259(3) 0.0255(3) 0.0316(3) 0.0056(2) 0.0042(2) 0.0028(2)
Zn4 0.0241(3) 0.0270(3) 0.0360(3) 0.0028(2) 0.0036(2) 0.0050(2)
Zn5 0.0254(3) 0.0247(3) 0.0353(3) 0.0034(2) 0.0060(2) 0.0047(2)
Zn6 0.0311(3) 0.0239(3) 0.0352(3) 0.0044(2) 0.0073(3) 0.0035(2)
Zn7 0.0348(3) 0.0263(3) 0.0369(3) 0.0001(3) 0.0026(3) -0.0023(2)
Zn8 0.0317(3) 0.0267(3) 0.0509(4) 0.0059(3) 0.0106(3) 0.0043(2)
Cl1 0.0556(11) 0.0871(15) 0.0904(15) 0.0172(12) 0.0329(11) -0.0042(10)
Cl2 0.207(3) 0.0370(9) 0.0505(11) -0.0049(8) 0.0243(15) 0.0177(13)
Cl3 0.0378(8) 0.0704(11) 0.0437(8) -0.0045(8) -0.0043(7) 0.0035(7)
Cl4 0.0424(9) 0.1185(18) 0.0522(10) -0.0229(11) -0.0051(8) -0.0127(10)
Cl5 0.222(3) 0.0607(13) 0.0578(12) 0.0099(10) 0.0529(17) -0.0487(17)
Cl6 0.0583(9) 0.0428(8) 0.0359(7) 0.0085(6) 0.0069(7) 0.0090(7)
Cl7 0.0502(9) 0.0513(9) 0.0368(7) 0.0017(6) 0.0108(6) 0.0083(7)
Cl8 0.185(3) 0.223(4) 0.0686(17) 0.042(2) 0.071(2) 0.067(3)
S1 0.0352(7) 0.0290(7) 0.0543(9) 0.0032(6) -0.0054(7) 0.0084(6)
S2 0.0358(7) 0.0244(6) 0.0505(8) 0.0055(6) 0.0190(6) 0.0048(5)
S3 0.0267(6) 0.0395(7) 0.0475(8) 0.0174(7) 0.0048(6) 0.0001(6)
S4 0.0267(6) 0.0322(7) 0.0512(8) -0.0100(6) 0.0024(6) 0.0062(5)
S5 0.0376(7) 0.0269(6) 0.0513(8) 0.0109(6) 0.0210(6) 0.0080(5)
S6 0.0303(6) 0.0245(6) 0.0411(7) 0.0033(5) -0.0019(6) 0.0016(5)
S7 0.0330(7) 0.0325(7) 0.0586(9) -0.0091(7) 0.0116(7) -0.0055(6)
S8 0.0350(7) 0.0288(7) 0.0466(8) 0.0116(6) 0.0105(6) 0.0115(5)
O1 0.040(2) 0.045(2) 0.035(2) -0.0031(18) -0.0060(18) 0.0033(18)
O2 0.044(2) 0.033(2) 0.048(2) 0.0085(18) 0.0003(19) 0.0183(18)
O3 0.047(2) 0.0241(19) 0.065(3) 0.0022(19) 0.002(2) 0.0077(17)
O4 0.069(3) 0.027(2) 0.039(2) 0.0061(17) -0.002(2) 0.0112(19)
O5 0.036(2) 0.039(2) 0.035(2) 0.0061(17) 0.0129(17) 0.0007(17)
O6 0.0313(19) 0.0287(19) 0.046(2) 0.0020(16) 0.0171(17) 0.0022(15)
O7 0.0249(17) 0.048(2) 0.0219(17) 0.0058(16) 0.0041(14) 0.0130(16)
O8 0.0308(19) 0.0298(19) 0.045(2) 0.0133(17) -0.0008(17) 0.0043(15)
O9 0.038(2) 0.042(2) 0.040(2) 0.0193(19) -0.0013(18) 0.0072(17)
O10 0.0214(17) 0.044(2) 0.037(2) -0.0058(17) 0.0033(15) -0.0054(15)
O11 0.0296(19) 0.038(2) 0.033(2) -0.0011(16) 0.0034(16) 0.0118(16)
O12 0.0266(19) 0.041(2) 0.050(2) -0.0068(19) -0.0036(17) 0.0052(16)
O13 0.044(2) 0.0289(19) 0.033(2) -0.0008(16) 0.0134(17) -0.0014(16)
O14 0.035(2) 0.0309(19) 0.035(2) 0.0061(16) 0.0119(16) 0.0101(16)
O15 0.0283(18) 0.0280(18) 0.050(2) 0.0115(17) 0.0179(17) 0.0039(15)
O16 0.055(3) 0.042(2) 0.033(2) 0.0219(18) 0.0141(19) 0.0214(19)
O17 0.050(3) 0.042(2) 0.039(2) 0.0128(19) -0.0077(19) -0.007(2)
O18 0.051(3) 0.038(2) 0.074(3) 0.026(2) -0.019(2) -0.010(2)
O19 0.057(3) 0.036(2) 0.058(3) 0.014(2) 0.034(2) 0.0191(19)
O20 0.056(3) 0.044(2) 0.040(2) -0.0117(18) 0.015(2) -0.016(2)
O21 0.062(3) 0.031(2) 0.084(3) -0.021(2) 0.040(3) -0.015(2)
O22 0.050(3) 0.063(3) 0.036(2) 0.012(2) -0.002(2) -0.003(2)
O23 0.034(2) 0.035(2) 0.049(2) 0.0151(18) 0.0051(18) 0.0122(17)
O24 0.057(3) 0.041(2) 0.072(3) 0.029(2) 0.033(2) 0.026(2)
N1 0.026(2) 0.026(2) 0.032(2) -0.0011(18) 0.0050(18) 0.0067(17)
N2 0.045(3) 0.020(2) 0.033(2) -0.0021(18) 0.006(2) 0.0142(19)
N4 0.027(2) 0.024(2) 0.034(2) 0.0084(18) 0.0099(18) 0.0062(16)
N5 0.028(2) 0.0144(18) 0.041(2) 0.0082(17) 0.0069(19) 0.0052(16)
N7 0.0177(18) 0.027(2) 0.026(2) 0.0025(17) 0.0009(16) 0.0055(16)
N8 0.024(2) 0.024(2) 0.040(2) 0.0002(18) 0.0061(18) 0.0107(17)
N10 0.022(2) 0.026(2) 0.036(2) -0.0032(18) 0.0001(18) -0.0015(16)
N11 0.0151(18) 0.0207(19) 0.038(2) 0.0035(17) 0.0064(17) 0.0044(15)
N13 0.023(2) 0.0209(19) 0.037(2) 0.0018(17) 0.0107(18) -0.0012(16)
N14 0.024(2) 0.021(2) 0.043(3) 0.0075(18) 0.0073(19) 0.0086(16)
N16 0.022(2) 0.033(2) 0.034(2) 0.0022(19) 0.0022(18) -0.0031(17)
N17 0.036(2) 0.0139(18) 0.042(3) -0.0049(17) 0.007(2) -0.0016(17)
N19 0.032(2) 0.022(2) 0.045(3) 0.0018(19) 0.011(2) 0.0061(17)
N20 0.035(2) 0.020(2) 0.036(2) 0.0081(18) 0.0019(19) 0.0016(17)
N22 0.029(2) 0.040(3) 0.034(2) 0.016(2) 0.0146(19) 0.0026(19)
N23 0.033(2) 0.020(2) 0.039(2) 0.0010(18) 0.0051(19) 0.0097(17)
N24 0.042(3) 0.020(2) 0.043(3) 0.0101(19) 0.015(2) 0.0114(18)
N6 0.034(2) 0.032(2) 0.035(2) 0.0048(19) 0.013(2) 0.0005(19)
N9 0.031(2) 0.025(2) 0.032(2) 0.0096(18) 0.0028(18) 0.0028(17)
N12 0.025(2) 0.029(2) 0.037(2) -0.0012(19) 0.0081(18) 0.0078(17)
N18 0.0179(19) 0.026(2) 0.047(3) 0.012(2) -0.0005(18) 0.0023(16)
N15 0.029(2) 0.028(2) 0.030(2) 0.0031(18) 0.0077(18) 0.0106(17)
N21 0.042(3) 0.023(2) 0.035(2) 0.0030(18) 0.006(2) -0.0061(19)
N3 0.038(3) 0.030(2) 0.049(3) -0.005(2) -0.004(2) 0.008(2)
C29 0.025(3) 0.083(5) 0.041(3) -0.012(3) 0.020(3) -0.006(3)
C117 0.091(6) 0.089(6) 0.051(4) 0.006(4) 0.003(4) -0.030(5)
C21 0.173(10) 0.041(4) 0.060(5) -0.010(4) -0.029(6) 0.041(5)
C28 0.031(3) 0.043(3) 0.037(3) -0.005(2) 0.003(2) -0.001(2)
C22 0.201(12) 0.040(4) 0.049(5) -0.024(3) -0.034(6) 0.018(6)
C15 0.080(6) 0.051(5) 0.150(10) -0.041(5) -0.020(6) 0.042(4)
C128 0.068(5) 0.062(4) 0.090(6) 0.043(4) 0.061(4) 0.036(4)
C55 0.034(3) 0.033(3) 0.031(3) -0.002(2) 0.008(2) -0.009(2)
C87 0.036(3) 0.035(3) 0.040(3) 0.002(2) -0.011(2) 0.006(2)
C25 0.033(3) 0.016(2) 0.041(3) 0.007(2) 0.009(2) 0.0051(19)
C7 0.038(3) 0.028(3) 0.033(3) 0.000(2) 0.007(2) 0.008(2)
C36 0.029(3) 0.027(2) 0.036(3) 0.013(2) 0.010(2) 0.010(2)
C108 0.069(5) 0.077(6) 0.124(8) -0.037(5) 0.070(6) -0.015(4)
C84 0.038(3) 0.037(3) 0.045(3) -0.001(3) 0.006(3) 0.009(2)
C89 0.022(2) 0.024(2) 0.040(3) 0.005(2) 0.008(2) -0.0010(19)
C111 0.150(10) 0.044(4) 0.051(5) -0.008(3) 0.038(5) -0.015(5)
C8 0.031(3) 0.026(2) 0.029(3) 0.012(2) 0.012(2) 0.014(2)
C13 0.081(6) 0.087(6) 0.046(4) -0.008(4) 0.015(4) 0.018(5)
C63 0.039(3) 0.037(3) 0.082(5) 0.006(3) 0.001(3) 0.011(3)
C14 0.067(5) 0.061(5) 0.102(7) -0.015(5) 0.023(5) 0.018(4)
C57 0.018(2) 0.027(2) 0.032(3) 0.001(2) 0.0058(19) -0.0005(18)
C40 0.029(3) 0.027(3) 0.037(3) 0.008(2) -0.001(2) 0.003(2)
C56 0.034(3) 0.030(3) 0.036(3) 0.002(2) 0.011(2) 0.008(2)
C39 0.023(2) 0.040(3) 0.036(3) 0.011(2) 0.007(2) 0.016(2)
C26 0.029(2) 0.018(2) 0.031(3) 0.0021(19) 0.004(2) 0.0061(19)
C42 0.029(3) 0.031(3) 0.034(3) 0.007(2) 0.005(2) -0.003(2)
C34 0.027(3) 0.044(3) 0.039(3) 0.014(3) 0.010(2) 0.017(2)
C121 0.031(3) 0.024(2) 0.035(3) 0.009(2) -0.005(2) 0.000(2)
C41 0.027(2) 0.026(2) 0.037(3) 0.006(2) 0.008(2) 0.003(2)
C37 0.027(3) 0.045(3) 0.031(3) 0.008(2) 0.008(2) 0.016(2)
C88 0.041(3) 0.029(3) 0.025(3) 0.005(2) 0.009(2) -0.002(2)
C104 0.035(3) 0.030(3) 0.033(3) 0.004(2) 0.015(2) 0.005(2)
C105 0.039(3) 0.021(2) 0.032(3) 0.001(2) 0.008(2) 0.004(2)
C72 0.037(3) 0.032(3) 0.019(2) 0.006(2) 0.006(2) 0.008(2)
C9 0.033(3) 0.025(2) 0.029(3) 0.008(2) 0.010(2) -0.002(2)
C119 0.038(3) 0.032(3) 0.029(3) 0.011(2) -0.003(2) 0.000(2)
C27 0.029(3) 0.024(2) 0.039(3) -0.002(2) 0.014(2) -0.001(2)
C120 0.039(3) 0.026(3) 0.038(3) 0.009(2) 0.012(2) 0.002(2)
C35 0.027(3) 0.042(3) 0.035(3) 0.015(2) 0.007(2) 0.014(2)
C71 0.036(3) 0.026(3) 0.038(3) 0.011(2) 0.014(2) 0.012(2)
C97 0.033(3) 0.030(3) 0.036(3) -0.004(2) 0.011(2) 0.005(2)
C43 0.031(3) 0.026(2) 0.033(3) 0.006(2) -0.005(2) 0.010(2)
C24 0.026(2) 0.025(2) 0.038(3) 0.015(2) 0.007(2) -0.0016(19)
C83 0.041(3) 0.035(3) 0.033(3) 0.006(2) 0.006(2) 0.004(2)
C122 0.049(3) 0.029(3) 0.044(3) 0.002(2) 0.016(3) 0.017(2)
C82 0.029(3) 0.028(3) 0.046(3) -0.002(2) 0.003(2) 0.002(2)
C73 0.021(2) 0.023(2) 0.050(3) 0.013(2) 0.006(2) -0.0005(19)
C98 0.023(2) 0.045(3) 0.038(3) 0.010(3) 0.005(2) 0.001(2)
C30 0.040(3) 0.030(3) 0.059(4) -0.011(3) 0.015(3) -0.001(2)
C58 0.032(3) 0.022(2) 0.043(3) 0.004(2) 0.005(2) 0.004(2)
C33 0.034(3) 0.034(3) 0.036(3) 0.006(2) 0.004(2) 0.000(2)
C51 0.042(3) 0.030(3) 0.045(3) -0.002(2) 0.019(3) 0.006(2)
C52 0.044(3) 0.028(3) 0.037(3) -0.005(2) 0.011(3) -0.006(2)
C59 0.040(3) 0.025(3) 0.044(3) -0.003(2) -0.009(3) 0.006(2)
C68 0.049(3) 0.028(3) 0.028(3) 0.004(2) 0.015(2) -0.005(2)
C85 0.063(4) 0.035(3) 0.086(5) 0.023(3) 0.046(4) 0.026(3)
C47 0.039(3) 0.051(4) 0.031(3) -0.002(3) -0.004(2) 0.001(3)
C23 0.039(3) 0.034(3) 0.027(3) 0.011(2) 0.012(2) 0.004(2)
C48 0.026(3) 0.037(3) 0.042(3) 0.007(2) 0.001(2) 0.000(2)
C75 0.025(2) 0.026(3) 0.048(3) 0.008(2) 0.010(2) 0.003(2)
C60 0.047(3) 0.031(3) 0.047(3) 0.005(3) -0.005(3) 0.011(3)
C32 0.048(3) 0.030(3) 0.049(3) 0.007(3) 0.015(3) 0.011(2)
C5 0.037(3) 0.051(4) 0.041(3) 0.005(3) -0.007(3) 0.003(3)
C69 0.069(4) 0.024(3) 0.040(3) 0.006(2) 0.020(3) 0.000(3)
C4 0.044(3) 0.036(3) 0.042(3) 0.004(3) 0.009(3) 0.012(3)
C44 0.039(3) 0.043(3) 0.046(3) 0.017(3) 0.001(3) 0.010(3)
C50 0.036(3) 0.063(4) 0.033(3) -0.002(3) 0.002(2) -0.007(3)
C1 0.047(3) 0.025(3) 0.066(4) 0.005(3) 0.016(3) 0.007(2)
C61 0.063(4) 0.038(3) 0.046(4) -0.006(3) -0.004(3) 0.009(3)
C103 0.044(3) 0.026(3) 0.047(3) 0.001(2) 0.010(3) -0.002(2)
C74 0.026(3) 0.033(3) 0.042(3) 0.003(2) 0.004(2) 0.004(2)
C106 0.056(4) 0.045(4) 0.050(4) 0.000(3) 0.021(3) -0.005(3)
C53 0.037(3) 0.076(5) 0.025(3) -0.012(3) 0.010(2) -0.011(3)
C3 0.029(3) 0.066(4) 0.052(4) 0.025(3) -0.010(3) 0.002(3)
C91 0.032(3) 0.035(3) 0.054(4) 0.007(3) 0.002(3) -0.001(2)
C80 0.050(4) 0.032(3) 0.050(4) 0.009(3) 0.018(3) 0.009(3)
C77 0.035(3) 0.045(3) 0.041(3) 0.020(3) 0.009(3) 0.010(2)
C78 0.039(3) 0.053(4) 0.038(3) 0.007(3) -0.003(3) 0.013(3)
C79 0.076(5) 0.034(3) 0.064(4) 0.021(3) 0.032(4) 0.009(3)
C100 0.057(4) 0.043(3) 0.038(3) 0.006(3) 0.011(3) 0.009(3)
C10 0.052(4) 0.036(3) 0.051(4) -0.004(3) 0.010(3) 0.008(3)
C90 0.031(3) 0.034(3) 0.061(4) 0.019(3) -0.002(3) 0.000(2)
C45 0.026(3) 0.049(4) 0.066(4) 0.013(3) 0.007(3) 0.005(3)
C64 0.033(3) 0.057(4) 0.055(4) -0.001(3) 0.003(3) 0.002(3)
C115 0.045(4) 0.085(5) 0.046(4) 0.016(4) 0.013(3) -0.004(4)
C99 0.037(3) 0.027(3) 0.057(4) 0.007(3) 0.014(3) 0.011(2)
C123 0.076(5) 0.028(3) 0.056(4) 0.013(3) 0.035(4) 0.014(3)
C86 0.066(5) 0.057(4) 0.046(4) 0.015(3) 0.025(3) 0.015(3)
C81 0.050(4) 0.038(3) 0.047(4) 0.017(3) 0.009(3) 0.004(3)
C116 0.064(4) 0.059(4) 0.034(3) 0.010(3) 0.008(3) -0.012(3)
C101 0.075(5) 0.047(4) 0.053(4) 0.006(3) 0.035(4) 0.030(3)
C76 0.027(3) 0.030(3) 0.054(4) 0.005(3) 0.003(2) 0.006(2)
C38 0.046(3) 0.040(3) 0.033(3) 0.010(2) 0.001(3) 0.009(3)
C20 0.081(5) 0.021(3) 0.032(3) 0.003(2) 0.001(3) 0.005(3)
C96 0.059(4) 0.024(3) 0.065(4) 0.011(3) -0.003(3) -0.005(3)
C102 0.042(3) 0.055(4) 0.054(4) 0.022(3) 0.015(3) 0.014(3)
C19 0.062(4) 0.038(3) 0.041(3) 0.000(3) 0.018(3) 0.021(3)
C18 0.089(5) 0.037(3) 0.040(3) 0.009(3) 0.015(4) 0.010(3)
C46 0.030(3) 0.054(4) 0.055(4) 0.006(3) -0.011(3) 0.007(3)
C92 0.043(3) 0.037(3) 0.063(4) 0.018(3) 0.014(3) 0.002(3)
C31 0.058(4) 0.034(3) 0.058(4) -0.003(3) 0.030(3) 0.003(3)
C6 0.031(3) 0.045(4) 0.070(5) 0.012(3) 0.007(3) 0.009(3)
C2 0.028(3) 0.076(5) 0.043(3) 0.010(3) 0.014(3) -0.005(3)
C54 0.045(4) 0.078(5) 0.040(3) -0.015(3) 0.010(3) -0.013(3)
C107 0.088(6) 0.044(4) 0.065(5) -0.012(3) 0.032(4) 0.000(4)
C93 0.051(4) 0.053(4) 0.081(5) 0.040(4) 0.011(4) -0.006(3)
C124 0.087(5) 0.031(3) 0.046(4) -0.007(3) 0.032(4) 0.009(3)
C95 0.065(5) 0.037(3) 0.071(5) 0.019(3) -0.003(4) 0.007(3)
C11 0.042(3) 0.056(4) 0.045(4) -0.022(3) 0.004(3) 0.008(3)
C70 0.142(8) 0.029(3) 0.034(3) 0.007(3) 0.018(4) -0.007(4)
C112 0.107(7) 0.038(4) 0.062(5) 0.010(3) 0.046(5) -0.010(4)
C49 0.041(4) 0.066(4) 0.049(4) 0.000(3) -0.006(3) -0.007(3)
C62 0.050(4) 0.046(4) 0.060(4) 0.009(3) -0.026(3) -0.003(3)
C94 0.037(3) 0.056(4) 0.081(5) 0.038(4) 0.006(3) -0.002(3)
C67 0.097(6) 0.046(4) 0.065(5) 0.016(4) 0.045(5) 0.005(4)
C17 0.136(8) 0.027(3) 0.055(4) -0.002(3) 0.002(5) 0.010(4)
C125 0.201(12) 0.022(3) 0.056(5) 0.005(3) 0.054(6) -0.009(5)
C65 0.131(8) 0.042(4) 0.048(4) -0.004(3) 0.029(5) -0.035(5)
C66 0.121(7) 0.047(4) 0.067(5) 0.006(4) 0.059(5) -0.018(4)
C16 0.050(4) 0.036(4) 0.100(6) -0.024(4) -0.007(4) 0.001(3)
C12 0.063(5) 0.056(4) 0.074(5) -0.018(4) 0.023(4) -0.012(4)
C114 0.059(5) 0.099(7) 0.060(5) 0.042(5) 0.016(4) 0.023(4)
C126 0.092(7) 0.041(4) 0.112(7) 0.005(4) 0.071(6) 0.001(4)
C127 0.086(6) 0.055(5) 0.160(10) 0.040(6) 0.082(7) 0.024(4)
C113 0.128(9) 0.101(7) 0.044(5) 0.033(5) 0.049(5) 0.045(6)
C118 0.156(11) 0.145(11) 0.049(5) 0.018(6) 0.051(7) -0.007(9)
C109 0.122(10) 0.093(8) 0.109(9) 0.005(7) 0.038(8) -0.023(7)
C110 0.099(8) 0.082(6) 0.093(7) 0.011(5) 0.060(6) 0.026(6)

loop_
_atom_type_symbol
_atom_type_description
_atom_type_scat_dispersion_real
_atom_type_scat_dispersion_imag
_atom_type_scat_source
C C 0.0033 0.0016 'International Tables Vol C Tables 4.2.6.8 and 6.1.1.4'
Cl Cl 0.1484 0.1585 'International Tables Vol C Tables 4.2.6.8 and 6.1.1.4'
N N 0.0061 0.0033 'International Tables Vol C Tables 4.2.6.8 and 6.1.1.4'
O O 0.0106 0.0060 'International Tables Vol C Tables 4.2.6.8 and 6.1.1.4'
S S 0.1246 0.1234 'International Tables Vol C Tables 4.2.6.8 and 6.1.1.4'
Zn Zn 0.2839 1.4301 'International Tables Vol C Tables 4.2.6.8 and 6.1.1.4'
H H 0.0000 0.0000 'International Tables Vol C Tables 4.2.6.8 and 6.1.1.4'

loop_
_geom_angle_atom_site_label_1
_geom_angle_atom_site_label_2
_geom_angle_atom_site_label_3
_geom_angle
O3 Zn1 O2 161.31(16)
O3 Zn1 N23 96.09(16)
O2 Zn1 N23 102.11(16)
O3 Zn1 O23 93.39(17)
O2 Zn1 O23 94.56(17)
N23 Zn1 O23 77.69(16)
O3 Zn1 O24 87.83(19)
O2 Zn1 O24 89.55(18)
N23 Zn1 O24 85.06(17)
O23 Zn1 O24 162.74(15)
O3 Zn1 N2 84.00(16)
O2 Zn1 N2 78.12(16)
N23 Zn1 N2 176.06(18)
O23 Zn1 N2 98.38(16)
O24 Zn1 N2 98.87(17)
N4 Zn2 N1 108.02(17)
N4 Zn2 S2 87.40(13)
N1 Zn2 S2 122.25(13)
N4 Zn2 S1 122.38(13)
N1 Zn2 S1 87.47(13)
S2 Zn2 S1 130.75(6)
N5 Zn3 O9 102.43(16)
N5 Zn3 N8 171.97(15)
O9 Zn3 N8 84.13(16)
N5 Zn3 O6 83.97(15)
O9 Zn3 O6 88.64(16)
N8 Zn3 O6 100.96(15)
N5 Zn3 O8 94.84(15)
O9 Zn3 O8 162.57(15)
N8 Zn3 O8 78.85(15)
O6 Zn3 O8 90.89(15)
N5 Zn3 O5 78.38(16)
O9 Zn3 O5 89.37(16)
N8 Zn3 O5 97.26(15)
O6 Zn3 O5 161.37(14)
O8 Zn3 O5 96.45(15)
N10 Zn4 N7 110.64(16)
N10 Zn4 S4 86.70(12)
N7 Zn4 S4 125.49(12)
N10 Zn4 S3 123.59(13)
N7 Zn4 S3 86.96(12)
S4 Zn4 S3 126.54(6)
N14 Zn5 O11 101.13(16)
N14 Zn5 O15 83.61(15)
O11 Zn5 O15 91.13(15)
N14 Zn5 O14 77.53(15)
O11 Zn5 O14 94.25(15)
O15 Zn5 O14 161.06(14)
N14 Zn5 N11 177.47(16)
O11 Zn5 N11 78.11(15)
O15 Zn5 N11 98.80(15)
O14 Zn5 N11 100.08(15)
N14 Zn5 O12 97.56(16)
O11 Zn5 O12 161.28(14)
O15 Zn5 O12 89.97(16)
O14 Zn5 O12 90.70(16)
N11 Zn5 O12 83.25(15)
N13 Zn6 N16 106.84(17)
N13 Zn6 S5 86.72(12)
N16 Zn6 S5 127.71(13)
N13 Zn6 S6 122.81(13)
N16 Zn6 S6 86.32(13)
S5 Zn6 S6 128.53(6)
O17 Zn7 O20 94.36(18)
O17 Zn7 N20 101.13(16)
O20 Zn7 N20 77.75(17)
O17 Zn7 O21 88.81(19)
O20 Zn7 O21 160.91(16)
N20 Zn7 O21 83.16(17)
O17 Zn7 O18 159.58(17)
O20 Zn7 O18 95.7(2)
N20 Zn7 O18 98.33(16)
O21 Zn7 O18 87.4(2)
O17 Zn7 N17 78.01(17)
O20 Zn7 N17 95.34(16)
N20 Zn7 N17 173.00(17)
O21 Zn7 N17 103.73(17)
O18 Zn7 N17 83.40(17)
N22 Zn8 N19 109.65(17)
N22 Zn8 S8 87.62(12)
N19 Zn8 S8 133.79(14)
N22 Zn8 S7 123.52(14)
N19 Zn8 S7 85.81(13)
S8 Zn8 S7 120.57(6)
C9 S1 Zn2 92.78(18)
C25 S2 Zn2 93.74(18)
C41 S3 Zn4 93.89(18)
C57 S4 Zn4 94.24(17)
C73 S5 Zn6 94.11(18)
C89 S6 Zn6 92.75(18)
C105 S7 Zn8 93.22(18)
C121 S8 Zn8 92.50(18)
C4 O1 C7 117.5(4)
C8 O2 Zn1 111.7(4)
C10 O3 Zn1 130.0(4)
C20 O4 C23 116.6(4)
C24 O5 Zn3 111.0(3)
C26 O6 Zn3 130.5(3)
C36 O7 C39 116.6(4)
C40 O8 Zn3 109.0(3)
C42 O9 Zn3 130.4(4)
C52 O10 C55 115.7(4)
C56 O11 Zn5 111.5(3)
C58 O12 Zn5 129.2(4)
C68 O13 C71 115.9(4)
C72 O14 Zn5 111.0(3)
C74 O15 Zn5 131.9(4)
C84 O16 C87 115.5(4)
C88 O17 Zn7 110.7(3)
C90 O18 Zn7 129.8(4)
C100 O19 C103 118.7(4)
C104 O20 Zn7 113.4(3)
C106 O21 Zn7 130.4(4)
C116 O22 C119 116.0(5)
C120 O23 Zn1 110.9(3)
C122 O24 Zn1 128.8(4)
C8 N1 N2 112.1(4)
C8 N1 Zn2 132.2(3)
N2 N1 Zn2 115.7(3)
C9 N2 N1 116.8(4)
C9 N2 Zn1 131.4(4)
N1 N2 Zn1 111.5(3)
C24 N4 N5 112.6(4)
C24 N4 Zn2 131.1(3)
N5 N4 Zn2 116.3(3)
C25 N5 N4 115.7(4)
C25 N5 Zn3 132.2(3)
N4 N5 Zn3 111.7(3)
C40 N7 N8 111.7(4)
C40 N7 Zn4 131.1(3)
N8 N7 Zn4 117.1(3)
C41 N8 N7 116.3(4)
C41 N8 Zn3 131.3(3)
N7 N8 Zn3 112.3(3)
C56 N10 N11 112.3(4)
C56 N10 Zn4 130.7(3)
N11 N10 Zn4 116.9(3)
C57 N11 N10 116.1(4)
C57 N11 Zn5 132.2(3)
N10 N11 Zn5 111.7(3)
C72 N13 N14 111.7(4)
C72 N13 Zn6 130.1(3)
N14 N13 Zn6 117.4(3)
C73 N14 N13 114.6(4)
C73 N14 Zn5 132.0(3)
N13 N14 Zn5 113.4(3)
C88 N16 N17 112.1(4)
C88 N16 Zn6 130.1(4)
N17 N16 Zn6 117.8(3)
C89 N17 N16 114.2(4)
C89 N17 Zn7 133.8(4)
N16 N17 Zn7 111.5(3)
C104 N19 N20 112.8(4)
C104 N19 Zn8 128.9(4)
N20 N19 Zn8 118.2(3)
C105 N20 N19 114.0(4)
C105 N20 Zn7 133.3(4)
N19 N20 Zn7 112.2(3)
C120 N22 N23 112.5(4)
C120 N22 Zn8 131.6(4)
N23 N22 Zn8 115.9(3)
C121 N23 N22 116.0(4)
C121 N23 Zn1 131.3(4)
N22 N23 Zn1 112.7(3)
C122 N24 C121 131.5(5)
C122 N24 H24A 114.2
C121 N24 H24A 114.2
C26 N6 C25 129.1(4)
C26 N6 H6A 115.5
C25 N6 H6A 115.5
C42 N9 C41 129.3(4)
C42 N9 H9A 115.3
C41 N9 H9A 115.3
C58 N12 C57 128.5(4)
C58 N12 H12A 115.7
C57 N12 H12A 115.7
C90 N18 C89 128.0(4)
C90 N18 H18A 116.0
C89 N18 H18A 116.0
C74 N15 C73 128.0(4)
C74 N15 H15A 116.0
C73 N15 H15A 116.0
C106 N21 C105 128.8(5)
C106 N21 H21A 115.6
C105 N21 H21A 115.6
C10 N3 C9 128.5(5)
C10 N3 H3A 115.8
C9 N3 H3A 115.8
C28 C29 C30 118.3(6)
C28 C29 H29 120.9
C30 C29 H29 120.9
C116 C117 C118 120.5(9)
C116 C117 H117 119.7
C118 C117 H117 119.7
C20 C21 C22 120.5(7)
C20 C21 H21 119.8
C22 C21 H21 119.8
C29 C28 C27 119.5(6)
C29 C28 H28 120.3
C27 C28 H28 120.3
C17 C22 C21 118.8(7)
C17 C22 H22 120.6
C21 C22 H22 120.6
C16 C15 C14 116.1(10)
C16 C15 H15 121.9
C14 C15 H15 121.9
C127 C128 C123 125.7(8)
C127 C128 H128 117.1
C123 C128 H128 117.1
O10 C55 C56 108.2(4)
O10 C55 H55A 110.1
C56 C55 H55A 110.1
O10 C55 H55B 110.1
C56 C55 H55B 110.1
H55A C55 H55B 108.4
O16 C87 C88 110.8(4)
O16 C87 H87A 109.5
C88 C87 H87A 109.5
O16 C87 H87B 109.5
C88 C87 H87B 109.5
H87A C87 H87B 108.1
N5 C25 N6 119.5(4)
N5 C25 S2 126.8(4)
N6 C25 S2 113.6(4)
O1 C7 C8 110.6(4)
O1 C7 H7A 109.5
C8 C7 H7A 109.5
O1 C7 H7B 109.5
C8 C7 H7B 109.5
H7A C7 H7B 108.1
O7 C36 C37 116.6(4)
O7 C36 C35 122.1(5)
C37 C36 C35 121.2(5)
C109 C108 C107 119.8(10)
C109 C108 H108 120.1
C107 C108 H108 120.1
O16 C84 C85 118.6(5)
O16 C84 C83 121.9(5)
C85 C84 C83 119.4(5)
N17 C89 N18 118.5(4)
N17 C89 S6 128.9(4)
N18 C89 S6 112.5(3)
C110 C111 C112 118.3(8)
C110 C111 H111 120.8
C112 C111 H111 120.8
O2 C8 N1 126.2(5)
O2 C8 C7 119.7(5)
N1 C8 C7 114.0(4)
C14 C13 C12 120.3(8)
C14 C13 H13 119.9
C12 C13 H13 119.9
C64 C63 C62 120.6(7)
C64 C63 H63 119.7
C62 C63 H63 119.7
C15 C14 C13 122.7(8)
C15 C14 H14 118.6
C13 C14 H14 118.6
N11 C57 N12 119.4(4)
N11 C57 S4 126.0(4)
N12 C57 S4 114.5(4)
O8 C40 N7 127.5(5)
O8 C40 C39 119.4(4)
N7 C40 C39 113.0(4)
O11 C56 N10 126.2(5)
O11 C56 C55 119.8(5)
N10 C56 C55 113.8(4)
O7 C39 C40 109.5(4)
O7 C39 H39A 109.8
C40 C39 H39A 109.8
O7 C39 H39B 109.8
C40 C39 H39B 109.8
H39A C39 H39B 108.2
O6 C26 N6 124.1(5)
O6 C26 C27 118.8(4)
N6 C26 C27 117.1(4)
O9 C42 N9 124.3(5)
O9 C42 C43 118.4(5)
N9 C42 C43 117.2(4)
C33 C34 C35 120.4(5)
C33 C34 H34 119.8
C35 C34 H34 119.8
N23 C121 N24 118.8(5)
N23 C121 S8 127.5(4)
N24 C121 S8 113.7(3)
N8 C41 N9 119.8(4)
N8 C41 S3 125.6(4)
N9 C41 S3 114.6(4)
C36 C37 C38 119.2(5)
C36 C37 H37 120.4
C38 C37 H37 120.4
O17 C88 N16 126.6(5)
O17 C88 C87 117.8(5)
N16 C88 C87 115.7(5)
O20 C104 N19 123.9(5)
O20 C104 C103 119.1(5)
N19 C104 C103 116.9(5)
N20 C105 N21 118.7(5)
N20 C105 S7 128.7(4)
N21 C105 S7 112.6(4)
O14 C72 N13 126.3(4)
O14 C72 C71 119.3(4)
N13 C72 C71 114.1(4)
N2 C9 N3 120.1(5)
N2 C9 S1 127.1(4)
N3 C9 S1 112.7(4)
O22 C119 C120 110.0(5)
O22 C119 H11A 109.7
C120 C119 H11A 109.7
O22 C119 H11B 109.7
C120 C119 H11B 109.7
H11A C119 H11B 108.2
C32 C27 C28 122.0(5)
C32 C27 C26 117.2(5)
C28 C27 C26 120.7(5)
O23 C120 N22 126.0(5)
O23 C120 C119 118.5(5)
N22 C120 C119 115.4(5)
C36 C35 C34 117.9(5)
C36 C35 H35 121.0
C34 C35 H35 121.0
O13 C71 C72 107.4(4)
O13 C71 H71A 110.2
C72 C71 H71A 110.2
O13 C71 H71B 110.2
C72 C71 H71B 110.2
H71A C71 H71B 108.5
C102 C97 C98 119.8(5)
C102 C97 Cl7 119.8(4)
C98 C97 Cl7 120.4(4)
C48 C43 C44 120.0(5)
C48 C43 C42 122.0(5)
C44 C43 C42 117.9(5)
O5 C24 N4 125.6(5)
O5 C24 C23 121.8(5)
N4 C24 C23 112.6(4)
C82 C83 C84 118.3(5)
C82 C83 H83 120.9
C84 C83 H83 120.9
O24 C122 N24 124.3(5)
O24 C122 C123 116.8(5)
N24 C122 C123 118.9(5)
C81 C82 C83 120.4(5)
C81 C82 H82 119.8
C83 C82 H82 119.8
N14 C73 N15 119.7(4)
N14 C73 S5 126.4(4)
N15 C73 S5 113.8(4)
C97 C98 C99 118.9(5)
C97 C98 H98 120.5
C99 C98 H98 120.5
C31 C30 C29 121.1(5)
C31 C30 H30 119.5
C29 C30 H30 119.5
O12 C58 N12 127.0(5)
O12 C58 C59 116.3(5)
N12 C58 C59 116.6(5)
C34 C33 C38 120.9(5)
C34 C33 Cl3 119.0(4)
C38 C33 Cl3 120.1(4)
C52 C51 C50 122.4(6)
C52 C51 H51 118.8
C50 C51 H51 118.8
C51 C52 O10 127.6(5)
C51 C52 C53 119.6(5)
O10 C52 C53 112.6(5)
C64 C59 C60 119.9(5)
C64 C59 C58 119.3(5)
C60 C59 C58 120.7(5)
C69 C68 C67 120.1(5)
C69 C68 O13 123.5(5)
C67 C68 O13 116.4(5)
C86 C85 C84 121.7(6)
C86 C85 H85 119.1
C84 C85 H85 119.1
C46 C47 C48 121.6(6)
C46 C47 H47 119.2
C48 C47 H47 119.2
O4 C23 C24 109.6(4)
O4 C23 H23A 109.7
C24 C23 H23A 109.7
O4 C23 H23B 109.7
C24 C23 H23B 109.7
H23A C23 H23B 108.2
C43 C48 C47 117.7(5)
C43 C48 H48 121.1
C47 C48 H48 121.1
C76 C75 C80 122.3(5)
C76 C75 C74 121.8(5)
C80 C75 C74 115.8(5)
C61 C60 C59 117.7(6)
C61 C60 H60 121.1
C59 C60 H60 121.1
C31 C32 C27 119.4(6)
C31 C32 H32 120.3
C27 C32 H32 120.3
C6 C5 C4 118.0(6)
C6 C5 H5 121.0
C4 C5 H5 121.0
C68 C69 C70 119.9(6)
C68 C69 H69 120.1
C70 C69 H69 120.1
O1 C4 C3 125.0(6)
O1 C4 C5 115.5(5)
C3 C4 C5 119.5(6)
C45 C44 C43 120.1(6)
C45 C44 H44 119.9
C43 C44 H44 119.9
C49 C50 C51 119.2(6)
C49 C50 H50 120.4
C51 C50 H50 120.4
C6 C1 C2 119.2(6)
C6 C1 Cl1 121.8(5)
C2 C1 Cl1 118.9(5)
C60 C61 C62 121.0(6)
C60 C61 H61 119.5
C62 C61 H61 119.5
O19 C103 C104 107.7(4)
O19 C103 H10A 110.2
C104 C103 H10A 110.2
O19 C103 H10B 110.2
C104 C103 H10B 110.2
H10A C103 H10B 108.5
O15 C74 N15 124.2(5)
O15 C74 C75 119.0(5)
N15 C74 C75 116.8(5)
O21 C106 N21 124.9(6)
O21 C106 C107 115.6(6)
N21 C106 C107 119.4(6)
C54 C53 C52 119.2(6)
C54 C53 H53 120.4
C52 C53 H53 120.4
C2 C3 C4 118.9(6)
C2 C3 H3 120.5
C4 C3 H3 120.5
C96 C91 C92 119.6(6)
C96 C91 C90 118.7(6)
C92 C91 C90 120.8(6)
C79 C80 C75 118.7(6)
C79 C80 H80 120.7
C75 C80 H80 120.7
C76 C77 C78 119.3(6)
C76 C77 H77 120.3
C78 C77 H77 120.3
C79 C78 C77 118.8(6)
C79 C78 H78 120.6
C77 C78 H78 120.6
C78 C79 C80 121.5(6)
C78 C79 H79 119.2
C80 C79 H79 119.2
O19 C100 C99 124.4(5)
O19 C100 C101 116.7(5)
C99 C100 C101 118.8(6)
O3 C10 N3 124.8(6)
O3 C10 C11 117.1(5)
N3 C10 C11 117.9(6)
O18 C90 N18 125.0(5)
O18 C90 C91 117.3(5)
N18 C90 C91 117.5(5)
C44 C45 C46 120.6(6)
C44 C45 H45 119.7
C46 C45 H45 119.7
C63 C64 C59 120.4(6)
C63 C64 H64 119.8
C59 C64 H64 119.8
C116 C115 C114 118.7(7)
C116 C115 H115 120.6
C114 C115 H115 120.6
C100 C99 C98 121.6(5)
C100 C99 H99 119.2
C98 C99 H99 119.2
C128 C123 C124 120.0(6)
C128 C123 C122 119.4(6)
C124 C123 C122 120.4(6)
C85 C86 C81 119.0(6)
C85 C86 H86 120.5
C81 C86 H86 120.5
C82 C81 C86 121.1(5)
C82 C81 Cl6 118.8(5)
C86 C81 Cl6 120.1(5)
C115 C116 C117 120.9(7)
C115 C116 O22 124.9(6)
C117 C116 O22 114.0(7)
C102 C101 C100 120.4(6)
C102 C101 H101 119.8
C100 C101 H101 119.8
C75 C76 C77 119.2(5)
C75 C76 H76 120.4
C77 C76 H76 120.4
C37 C38 C33 120.3(5)
C37 C38 H38 119.9
C33 C38 H38 119.9
C21 C20 O4 116.2(5)
C21 C20 C19 121.2(6)
O4 C20 C19 122.6(5)
C91 C96 C95 122.0(7)
C91 C96 H96 119.0
C95 C96 H96 119.0
C101 C102 C97 120.2(6)
C101 C102 H102 119.9
C97 C102 H102 119.9
C18 C19 C20 118.8(6)
C18 C19 H19 120.6
C20 C19 H19 120.6
C17 C18 C19 121.4(6)
C17 C18 H18 119.3
C19 C18 H18 119.3
C45 C46 C47 119.9(5)
C45 C46 H46 120.0
C47 C46 H46 120.0
C91 C92 C93 120.9(6)
C91 C92 H92 119.6
C93 C92 H92 119.6
C32 C31 C30 119.8(6)
C32 C31 H31 120.1
C30 C31 H31 120.1
C1 C6 C5 122.5(6)
C1 C6 H6 118.7
C5 C6 H6 118.7
C3 C2 C1 121.5(6)
C3 C2 H2 119.3
C1 C2 H2 119.3
C53 C54 C49 118.9(6)
C53 C54 H54 120.5
C49 C54 H54 120.5
C108 C107 C112 121.4(8)
C108 C107 C106 118.0(7)
C112 C107 C106 120.0(8)
C92 C93 C94 117.4(7)
C92 C93 H93 121.3
C94 C93 H93 121.3
C123 C124 C125 115.5(8)
C123 C124 H124 122.2
C125 C124 H124 122.2
C96 C95 C94 119.4(7)
C96 C95 H95 120.3
C94 C95 H95 120.3
C16 C11 C12 118.2(6)
C16 C11 C10 120.7(6)
C12 C11 C10 120.8(6)
C65 C70 C69 117.9(6)
C65 C70 H70 121.1
C69 C70 H70 121.1
C107 C112 C111 117.1(9)
C107 C112 H112 121.5
C111 C112 H112 121.5
C50 C49 C54 120.5(6)
C50 C49 Cl4 122.2(5)
C54 C49 Cl4 117.2(5)
C63 C62 C61 120.3(6)
C63 C62 H62 119.8
C61 C62 H62 119.8
C95 C94 C93 120.4(6)
C95 C94 H94 119.8
C93 C94 H94 119.8
C68 C67 C66 117.0(7)
C68 C67 H67 121.5
C66 C67 H67 121.5
C18 C17 C22 119.0(6)
C18 C17 Cl2 120.7(6)
C22 C17 Cl2 119.9(6)
C126 C125 C124 121.8(9)
C126 C125 H125 119.1
C124 C125 H125 119.1
C66 C65 C70 123.1(7)
C66 C65 Cl5 118.6(6)
C70 C65 Cl5 118.1(6)
C65 C66 C67 121.7(7)
C65 C66 H66 119.1
C67 C66 H66 119.1
C15 C16 C11 125.7(8)
C15 C16 H16 117.2
C11 C16 H16 117.2
C13 C12 C11 116.6(7)
C13 C12 H12 121.7
C11 C12 H12 121.7
C113 C114 C115 122.1(8)
C113 C114 H114 119.0
C115 C114 H114 119.0
C125 C126 C127 120.0(8)
C125 C126 H126 120.0
C127 C126 H126 120.0
C128 C127 C126 116.9(9)
C128 C127 H127 121.5
C126 C127 H127 121.5
C114 C113 C118 120.1(8)
C114 C113 Cl8 119.5(9)
C118 C113 Cl8 120.4(8)
C117 C118 C113 117.5(9)
C117 C118 H118 121.3
C113 C118 H118 121.3
C108 C109 C110 121.1(12)
C108 C109 H109 119.5
C110 C109 H109 119.5
C109 C110 C111 122.0(9)
C109 C110 H110 119.0
C111 C110 H110 119.0

loop_
_geom_bond_atom_site_label_1
_geom_bond_atom_site_label_2
_geom_bond_distance
Zn1 O3 2.063(4)
Zn1 O2 2.064(4)
Zn1 N23 2.080(4)
Zn1 O23 2.094(4)
Zn1 O24 2.097(4)
Zn1 N2 2.099(4)
Zn2 N4 2.015(4)
Zn2 N1 2.019(4)
Zn2 S2 2.2665(17)
Zn2 S1 2.2798(18)
Zn3 N5 2.067(4)
Zn3 O9 2.071(4)
Zn3 N8 2.072(4)
Zn3 O6 2.089(4)
Zn3 O8 2.091(4)
Zn3 O5 2.096(4)
Zn4 N10 2.007(4)
Zn4 N7 2.009(4)
Zn4 S4 2.2838(17)
Zn4 S3 2.2868(17)
Zn5 N14 2.082(4)
Zn5 O11 2.085(4)
Zn5 O15 2.091(4)
Zn5 O14 2.101(4)
Zn5 N11 2.108(4)
Zn5 O12 2.111(4)
Zn6 N13 2.005(4)
Zn6 N16 2.016(4)
Zn6 S5 2.2769(16)
Zn6 S6 2.2894(16)
Zn7 O17 2.063(4)
Zn7 O20 2.072(4)
Zn7 N20 2.077(4)
Zn7 O21 2.082(4)
Zn7 O18 2.099(4)
Zn7 N17 2.104(4)
Zn8 N22 2.016(4)
Zn8 N19 2.017(4)
Zn8 S8 2.2825(17)
Zn8 S7 2.2993(18)
Cl1 C1 1.772(7)
Cl2 C17 1.714(7)
Cl3 C33 1.759(6)
Cl4 C49 1.754(6)
Cl5 C65 1.772(7)
Cl6 C81 1.758(6)
Cl7 C97 1.717(5)
Cl8 C113 1.736(8)
S1 C9 1.744(5)
S2 C25 1.743(5)
S3 C41 1.749(5)
S4 C57 1.722(5)
S5 C73 1.721(5)
S6 C89 1.733(5)
S7 C105 1.741(5)
S8 C121 1.742(5)
O1 C4 1.376(7)
O1 C7 1.423(6)
O2 C8 1.239(6)
O3 C10 1.277(7)
O4 C20 1.377(6)
O4 C23 1.426(6)
O5 C24 1.238(6)
O6 C26 1.238(6)
O7 C36 1.370(6)
O7 C39 1.424(6)
O8 C40 1.265(6)
O9 C42 1.233(6)
O10 C52 1.380(6)
O10 C55 1.415(6)
O11 C56 1.247(6)
O12 C58 1.241(6)
O13 C68 1.395(6)
O13 C71 1.401(6)
O14 C72 1.268(6)
O15 C74 1.233(6)
O16 C84 1.379(7)
O16 C87 1.413(7)
O17 C88 1.271(6)
O18 C90 1.264(7)
O19 C100 1.368(7)
O19 C103 1.417(6)
O20 C104 1.254(6)
O21 C106 1.254(7)
O22 C116 1.402(8)
O22 C119 1.434(6)
O23 C120 1.262(6)
O24 C122 1.261(6)
N1 C8 1.347(6)
N1 N2 1.403(6)
N2 C9 1.289(7)
N4 C24 1.347(6)
N4 N5 1.422(5)
N5 C25 1.299(6)
N7 C40 1.331(6)
N7 N8 1.409(5)
N8 C41 1.317(6)
N10 C56 1.353(6)
N10 N11 1.409(5)
N11 C57 1.317(6)
N13 C72 1.328(6)
N13 N14 1.413(6)
N14 C73 1.335(7)
N16 C88 1.320(6)
N16 N17 1.407(6)
N17 C89 1.285(6)
N19 C104 1.339(7)
N19 N20 1.426(6)
N20 C105 1.277(6)
N22 C120 1.323(7)
N22 N23 1.408(6)
N23 C121 1.299(6)
N24 C122 1.326(7)
N24 C121 1.410(7)
N24 H24A 0.8800
N6 C26 1.367(6)
N6 C25 1.398(6)
N6 H6A 0.8800
N9 C42 1.367(6)
N9 C41 1.370(6)
N9 H9A 0.8800
N12 C58 1.343(6)
N12 C57 1.396(6)
N12 H12A 0.8800
N18 C90 1.375(7)
N18 C89 1.445(6)
N18 H18A 0.8800
N15 C74 1.388(6)
N15 C73 1.408(6)
N15 H15A 0.8800
N21 C106 1.331(8)
N21 C105 1.426(7)
N21 H21A 0.8800
N3 C10 1.330(7)
N3 C9 1.421(6)
N3 H3A 0.8800
C29 C28 1.375(8)
C29 C30 1.435(9)
C29 H29 0.9500
C117 C116 1.375(10)
C117 C118 1.395(13)
C117 H117 0.9500
C21 C20 1.335(9)
C21 C22 1.422(9)
C21 H21 0.9500
C28 C27 1.397(8)
C28 H28 0.9500
C22 C17 1.407(11)
C22 H22 0.9500
C15 C16 1.350(10)
C15 C14 1.359(13)
C15 H15 0.9500
C128 C127 1.327(10)
C128 C123 1.375(9)
C128 H128 0.9500
C55 C56 1.503(7)
C55 H55A 0.9900
C55 H55B 0.9900
C87 C88 1.536(7)
C87 H87A 0.9900
C87 H87B 0.9900
C7 C8 1.550(7)
C7 H7A 0.9900
C7 H7B 0.9900
C36 C37 1.371(7)
C36 C35 1.390(7)
C108 C109 1.345(13)
C108 C107 1.372(11)
C108 H108 0.9500
C84 C85 1.388(8)
C84 C83 1.416(8)
C111 C110 1.370(13)
C111 C112 1.440(11)
C111 H111 0.9500
C13 C14 1.399(11)
C13 C12 1.411(10)
C13 H13 0.9500
C63 C64 1.366(9)
C63 C62 1.373(10)
C63 H63 0.9500
C14 H14 0.9500
C40 C39 1.525(7)
C39 H39A 0.9900
C39 H39B 0.9900
C26 C27 1.523(6)
C42 C43 1.497(7)
C34 C33 1.333(8)
C34 C35 1.427(7)
C34 H34 0.9500
C37 C38 1.383(7)
C37 H37 0.9500
C104 C103 1.507(7)
C72 C71 1.526(7)
C119 C120 1.467(8)
C119 H11A 0.9900
C119 H11B 0.9900
C27 C32 1.388(7)
C35 H35 0.9500
C71 H71A 0.9900
C71 H71B 0.9900
C97 C102 1.393(8)
C97 C98 1.395(7)
C43 C48 1.397(8)
C43 C44 1.416(8)
C24 C23 1.496(7)
C83 C82 1.396(7)
C83 H83 0.9500
C122 C123 1.488(8)
C82 C81 1.364(8)
C82 H82 0.9500
C98 C99 1.396(8)
C98 H98 0.9500
C30 C31 1.386(9)
C30 H30 0.9500
C58 C59 1.510(7)
C33 C38 1.389(8)
C51 C52 1.332(8)
C51 C50 1.396(8)
C51 H51 0.9500
C52 C53 1.401(7)
C59 C64 1.416(8)
C59 C60 1.420(8)
C68 C69 1.362(7)
C68 C67 1.384(8)
C85 C86 1.349(9)
C85 H85 0.9500
C47 C46 1.384(8)
C47 C48 1.403(7)
C47 H47 0.9500
C23 H23A 0.9900
C23 H23B 0.9900
C48 H48 0.9500
C75 C76 1.363(8)
C75 C80 1.392(7)
C75 C74 1.512(7)
C60 C61 1.398(8)
C60 H60 0.9500
C32 C31 1.374(8)
C32 H32 0.9500
C5 C6 1.363(9)
C5 C4 1.407(8)
C5 H5 0.9500
C69 C70 1.418(8)
C69 H69 0.9500
C4 C3 1.379(8)
C44 C45 1.369(8)
C44 H44 0.9500
C50 C49 1.329(9)
C50 H50 0.9500
C1 C6 1.320(9)
C1 C2 1.381(8)
C61 C62 1.403(10)
C61 H61 0.9500
C103 H10A 0.9900
C103 H10B 0.9900
C106 C107 1.500(9)
C53 C54 1.386(8)
C53 H53 0.9500
C3 C2 1.343(8)
C3 H3 0.9500
C91 C96 1.362(8)
C91 C92 1.386(9)
C91 C90 1.490(8)
C80 C79 1.379(8)
C80 H80 0.9500
C77 C76 1.398(8)
C77 C78 1.435(8)
C77 H77 0.9500
C78 C79 1.372(9)
C78 H78 0.9500
C79 H79 0.9500
C100 C99 1.379(8)
C100 C101 1.393(8)
C10 C11 1.496(8)
C45 C46 1.370(9)
C45 H45 0.9500
C64 H64 0.9500
C115 C116 1.349(9)
C115 C114 1.381(10)
C115 H115 0.9500
C99 H99 0.9500
C123 C124 1.432(10)
C86 C81 1.402(9)
C86 H86 0.9500
C101 C102 1.389(8)
C101 H101 0.9500
C76 H76 0.9500
C38 H38 0.9500
C20 C19 1.401(8)
C96 C95 1.372(8)
C96 H96 0.9500
C102 H102 0.9500
C19 C18 1.383(8)
C19 H19 0.9500
C18 C17 1.379(10)
C18 H18 0.9500
C46 H46 0.9500
C92 C93 1.400(8)
C92 H92 0.9500
C31 H31 0.9500
C6 H6 0.9500
C2 H2 0.9500
C54 C49 1.426(9)
C54 H54 0.9500
C107 C112 1.392(11)
C93 C94 1.431(10)
C93 H93 0.9500
C124 C125 1.437(10)
C124 H124 0.9500
C95 C94 1.375(10)
C95 H95 0.9500
C11 C16 1.376(10)
C11 C12 1.430(10)
C70 C65 1.342(10)
C70 H70 0.9500
C112 H112 0.9500
C62 H62 0.9500
C94 H94 0.9500
C67 C66 1.417(9)
C67 H67 0.9500
C125 C126 1.392(13)
C125 H125 0.9500
C65 C66 1.278(10)
C66 H66 0.9500
C16 H16 0.9500
C12 H12 0.9500
C114 C113 1.340(12)
C114 H114 0.9500
C126 C127 1.443(13)
C126 H126 0.9500
C127 H127 0.9500
C113 C118 1.403(14)
C118 H118 0.9500
C109 C110 1.347(14)
C109 H109 0.9500
C110 H110 0.9500

loop_
_geom_torsion_atom_site_label_1
_geom_torsion_atom_site_label_2
_geom_torsion_atom_site_label_3
_geom_torsion_atom_site_label_4
_geom_torsion
N4 Zn2 S1 C9 106.8(2)
N1 Zn2 S1 C9 -3.0(2)
S2 Zn2 S1 C9 -134.82(17)
N4 Zn2 S2 C25 -0.7(2)
N1 Zn2 S2 C25 109.0(2)
S1 Zn2 S2 C25 -132.68(18)
N10 Zn4 S3 C41 116.1(2)
N7 Zn4 S3 C41 3.3(2)
S4 Zn4 S3 C41 -129.92(18)
N10 Zn4 S4 C57 -0.1(2)
N7 Zn4 S4 C57 113.0(2)
S3 Zn4 S4 C57 -130.40(18)
N13 Zn6 S5 C73 -6.5(2)
N16 Zn6 S5 C73 102.3(2)
S6 Zn6 S5 C73 -136.89(19)
N13 Zn6 S6 C89 107.0(2)
N16 Zn6 S6 C89 -0.7(2)
S5 Zn6 S6 C89 -137.74(18)
N22 Zn8 S7 C105 113.4(2)
N19 Zn8 S7 C105 2.6(2)
S8 Zn8 S7 C105 -137.11(18)
N22 Zn8 S8 C121 -4.8(2)
N19 Zn8 S8 C121 110.4(2)
S7 Zn8 S8 C121 -132.91(18)
O3 Zn1 O2 C8 -22.0(7)
N23 Zn1 O2 C8 171.2(4)
O23 Zn1 O2 C8 92.9(4)
O24 Zn1 O2 C8 -103.9(4)
N2 Zn1 O2 C8 -4.8(4)
O2 Zn1 O3 C10 27.0(9)
N23 Zn1 O3 C10 -166.0(6)
O23 Zn1 O3 C10 -88.1(6)
O24 Zn1 O3 C10 109.2(6)
N2 Zn1 O3 C10 10.0(6)
N5 Zn3 O5 C24 -8.1(3)
O9 Zn3 O5 C24 -110.9(4)
N8 Zn3 O5 C24 165.1(3)
O6 Zn3 O5 C24 -27.0(7)
O8 Zn3 O5 C24 85.6(4)
N5 Zn3 O6 C26 7.1(4)
O9 Zn3 O6 C26 109.7(5)
N8 Zn3 O6 C26 -166.5(4)
O8 Zn3 O6 C26 -87.7(4)
O5 Zn3 O6 C26 25.8(8)
N5 Zn3 O8 C40 168.9(4)
O9 Zn3 O8 C40 -18.8(8)
N8 Zn3 O8 C40 -6.1(4)
O6 Zn3 O8 C40 -107.1(4)
O5 Zn3 O8 C40 90.1(4)
N5 Zn3 O9 C42 -166.8(5)
N8 Zn3 O9 C42 8.5(5)
O6 Zn3 O9 C42 109.7(5)
O8 Zn3 O9 C42 21.1(9)
O5 Zn3 O9 C42 -88.8(5)
N14 Zn5 O11 C56 173.7(4)
O15 Zn5 O11 C56 -102.6(4)
O14 Zn5 O11 C56 95.5(4)
N11 Zn5 O11 C56 -3.9(4)
O12 Zn5 O11 C56 -9.4(7)
N14 Zn5 O12 C58 -173.4(5)
O11 Zn5 O12 C58 9.6(8)
O15 Zn5 O12 C58 103.0(5)
O14 Zn5 O12 C58 -95.9(5)
N11 Zn5 O12 C58 4.2(5)
N14 Zn5 O14 C72 0.8(4)
O11 Zn5 O14 C72 101.3(4)
O15 Zn5 O14 C72 -4.9(7)
N11 Zn5 O14 C72 179.9(3)
O12 Zn5 O14 C72 -96.8(4)
N14 Zn5 O15 C74 8.0(5)
O11 Zn5 O15 C74 -93.0(5)
O14 Zn5 O15 C74 13.6(8)
N11 Zn5 O15 C74 -171.2(5)
O12 Zn5 O15 C74 105.6(5)
O20 Zn7 O17 C88 85.6(4)
N20 Zn7 O17 C88 164.0(4)
O21 Zn7 O17 C88 -113.2(4)
O18 Zn7 O17 C88 -33.8(8)
N17 Zn7 O17 C88 -8.9(4)
O17 Zn7 O18 C90 37.0(10)
O20 Zn7 O18 C90 -82.3(6)
N20 Zn7 O18 C90 -160.7(6)
O21 Zn7 O18 C90 116.6(6)
N17 Zn7 O18 C90 12.5(6)
O17 Zn7 O20 C104 101.6(4)
N20 Zn7 O20 C104 1.1(4)
O21 Zn7 O20 C104 2.6(8)
O18 Zn7 O20 C104 -96.2(4)
N17 Zn7 O20 C104 179.9(4)
O17 Zn7 O21 C106 -93.8(6)
O20 Zn7 O21 C106 6.2(11)
N20 Zn7 O21 C106 7.6(6)
O18 Zn7 O21 C106 106.3(6)
N17 Zn7 O21 C106 -171.1(6)
O3 Zn1 O23 C120 -99.7(4)
O2 Zn1 O23 C120 97.2(4)
N23 Zn1 O23 C120 -4.2(4)
O24 Zn1 O23 C120 -6.1(8)
N2 Zn1 O23 C120 175.9(4)
O3 Zn1 O24 C122 98.2(6)
O2 Zn1 O24 C122 -100.3(6)
N23 Zn1 O24 C122 1.9(5)
O23 Zn1 O24 C122 3.8(10)
N2 Zn1 O24 C122 -178.2(5)
N4 Zn2 N1 C8 56.9(5)
S2 Zn2 N1 C8 -41.6(5)
S1 Zn2 N1 C8 -179.8(5)
N4 Zn2 N1 N2 -120.9(3)
S2 Zn2 N1 N2 140.5(3)
S1 Zn2 N1 N2 2.4(3)
C8 N1 N2 C9 -178.5(4)
Zn2 N1 N2 C9 -0.2(6)
C8 N1 N2 Zn1 -4.5(5)
Zn2 N1 N2 Zn1 173.82(19)
O3 Zn1 N2 C9 -7.7(5)
O2 Zn1 N2 C9 177.8(5)
N23 Zn1 N2 C9 84(3)
O23 Zn1 N2 C9 84.9(5)
O24 Zn1 N2 C9 -94.5(5)
O3 Zn1 N2 N1 179.5(4)
O2 Zn1 N2 N1 4.9(3)
N23 Zn1 N2 N1 -89(3)
O23 Zn1 N2 N1 -88.0(3)
O24 Zn1 N2 N1 92.6(3)
N1 Zn2 N4 C24 55.2(5)
S2 Zn2 N4 C24 178.4(4)
S1 Zn2 N4 C24 -43.5(5)
N1 Zn2 N4 N5 -122.3(3)
S2 Zn2 N4 N5 0.9(3)
S1 Zn2 N4 N5 139.0(3)
C24 N4 N5 C25 -178.6(4)
Zn2 N4 N5 C25 -0.6(5)
C24 N4 N5 Zn3 -4.9(5)
Zn2 N4 N5 Zn3 173.08(18)
O9 Zn3 N5 C25 -94.1(5)
N8 Zn3 N5 C25 121.4(12)
O6 Zn3 N5 C25 -6.9(5)
O8 Zn3 N5 C25 83.5(5)
O5 Zn3 N5 C25 179.1(5)
O9 Zn3 N5 N4 93.5(3)
N8 Zn3 N5 N4 -50.9(14)
O6 Zn3 N5 N4 -179.2(3)
O8 Zn3 N5 N4 -88.8(3)
O5 Zn3 N5 N4 6.8(3)
N10 Zn4 N7 C40 53.5(5)
S4 Zn4 N7 C40 -47.6(5)
S3 Zn4 N7 C40 178.4(5)
N10 Zn4 N7 N8 -129.0(3)
S4 Zn4 N7 N8 129.8(3)
S3 Zn4 N7 N8 -4.1(3)
C40 N7 N8 C41 -178.8(4)
Zn4 N7 N8 C41 3.3(5)
C40 N7 N8 Zn3 -1.3(5)
Zn4 N7 N8 Zn3 -179.26(18)
N5 Zn3 N8 C41 142.4(11)
O9 Zn3 N8 C41 -2.9(5)
O6 Zn3 N8 C41 -90.3(5)
O8 Zn3 N8 C41 -179.1(5)
O5 Zn3 N8 C41 85.7(5)
N5 Zn3 N8 N7 -34.6(14)
O9 Zn3 N8 N7 -179.8(3)
O6 Zn3 N8 N7 92.7(3)
O8 Zn3 N8 N7 4.0(3)
O5 Zn3 N8 N7 -91.2(3)
N7 Zn4 N10 C56 51.2(5)
S4 Zn4 N10 C56 178.1(5)
S3 Zn4 N10 C56 -49.2(5)
N7 Zn4 N10 N11 -126.1(3)
S4 Zn4 N10 N11 0.7(3)
S3 Zn4 N10 N11 133.4(3)
C56 N10 N11 C57 -179.1(4)
Zn4 N10 N11 C57 -1.2(5)
C56 N10 N11 Zn5 -1.6(5)
Zn4 N10 N11 Zn5 176.25(19)
N14 Zn5 N11 C57 107(4)
O11 Zn5 N11 C57 179.9(5)
O15 Zn5 N11 C57 -90.8(5)
O14 Zn5 N11 C57 87.6(5)
O12 Zn5 N11 C57 -1.9(4)
N14 Zn5 N11 N10 -70(4)
O11 Zn5 N11 N10 2.9(3)
O15 Zn5 N11 N10 92.2(3)
O14 Zn5 N11 N10 -89.4(3)
O12 Zn5 N11 N10 -178.9(3)
N16 Zn6 N13 C72 48.9(5)
S5 Zn6 N13 C72 177.4(4)
S6 Zn6 N13 C72 -47.7(5)
N16 Zn6 N13 N14 -120.7(3)
S5 Zn6 N13 N14 7.9(3)
S6 Zn6 N13 N14 142.7(3)
C72 N13 N14 C73 -177.2(4)
Zn6 N13 N14 C73 -5.8(5)
C72 N13 N14 Zn5 1.6(5)
Zn6 N13 N14 Zn5 173.05(19)
O11 Zn5 N14 C73 85.3(5)
O15 Zn5 N14 C73 -4.6(5)
O14 Zn5 N14 C73 177.3(5)
N11 Zn5 N14 C73 158(4)
O12 Zn5 N14 C73 -93.7(5)
O11 Zn5 N14 N13 -93.2(3)
O15 Zn5 N14 N13 176.9(3)
O14 Zn5 N14 N13 -1.3(3)
N11 Zn5 N14 N13 -21(4)
O12 Zn5 N14 N13 87.7(3)
N13 Zn6 N16 C88 56.4(5)
S5 Zn6 N16 C88 -42.7(5)
S6 Zn6 N16 C88 179.6(5)
N13 Zn6 N16 N17 -123.8(3)
S5 Zn6 N16 N17 137.1(3)
S6 Zn6 N16 N17 -0.6(3)
C88 N16 N17 C89 -178.1(5)
Zn6 N16 N17 C89 2.1(6)
C88 N16 N17 Zn7 -5.1(5)
Zn6 N16 N17 Zn7 175.04(19)
O17 Zn7 N17 C89 178.7(5)
O20 Zn7 N17 C89 85.3(5)
N20 Zn7 N17 C89 94.9(14)
O21 Zn7 N17 C89 -95.6(5)
O18 Zn7 N17 C89 -9.8(5)
O17 Zn7 N17 N16 7.6(3)
O20 Zn7 N17 N16 -85.8(3)
N20 Zn7 N17 N16 -76.2(15)
O21 Zn7 N17 N16 93.3(3)
O18 Zn7 N17 N16 179.1(3)
N22 Zn8 N19 C104 46.7(5)
S8 Zn8 N19 C104 -59.6(5)
S7 Zn8 N19 C104 170.9(5)
N22 Zn8 N19 N20 -127.6(3)
S8 Zn8 N19 N20 126.1(3)
S7 Zn8 N19 N20 -3.4(3)
C104 N19 N20 C105 -172.4(5)
Zn8 N19 N20 C105 2.8(5)
C104 N19 N20 Zn7 0.6(5)
Zn8 N19 N20 Zn7 175.79(19)
O17 Zn7 N20 C105 78.2(5)
O20 Zn7 N20 C105 170.3(5)
O21 Zn7 N20 C105 -9.2(5)
O18 Zn7 N20 C105 -95.6(5)
N17 Zn7 N20 C105 160.5(12)
O17 Zn7 N20 N19 -93.0(3)
O20 Zn7 N20 N19 -0.9(3)
O21 Zn7 N20 N19 179.6(3)
O18 Zn7 N20 N19 93.2(3)
N17 Zn7 N20 N19 -10.7(15)
N19 Zn8 N22 C120 49.6(6)
S8 Zn8 N22 C120 -174.3(5)
S7 Zn8 N22 C120 -48.7(6)
N19 Zn8 N22 N23 -132.1(4)
S8 Zn8 N22 N23 4.0(3)
S7 Zn8 N22 N23 129.7(3)
C120 N22 N23 C121 177.9(5)
Zn8 N22 N23 C121 -0.7(6)
C120 N22 N23 Zn1 -2.6(5)
Zn8 N22 N23 Zn1 178.7(2)
O3 Zn1 N23 C121 -84.9(5)
O2 Zn1 N23 C121 90.9(5)
O23 Zn1 N23 C121 -177.0(5)
O24 Zn1 N23 C121 2.4(5)
N2 Zn1 N23 C121 -176(2)
O3 Zn1 N23 N22 95.8(3)
O2 Zn1 N23 N22 -88.4(3)
O23 Zn1 N23 N22 3.6(3)
O24 Zn1 N23 N22 -176.9(4)
N2 Zn1 N23 N22 5(3)
C30 C29 C28 C27 1.2(8)
C20 C21 C22 C17 -2.0(18)
C52 O10 C55 C56 -174.9(4)
C84 O16 C87 C88 -176.6(5)
N4 N5 C25 N6 179.3(4)
Zn3 N5 C25 N6 7.3(7)
N4 N5 C25 S2 -0.2(7)
Zn3 N5 C25 S2 -172.3(3)
C26 N6 C25 N5 -5.3(8)
C26 N6 C25 S2 174.3(4)
Zn2 S2 C25 N5 0.8(5)
Zn2 S2 C25 N6 -178.8(4)
C4 O1 C7 C8 64.6(6)
C39 O7 C36 C37 172.4(5)
C39 O7 C36 C35 -5.4(7)
C87 O16 C84 C85 -174.8(6)
C87 O16 C84 C83 2.1(8)
N16 N17 C89 N18 178.2(4)
Zn7 N17 C89 N18 7.2(8)
N16 N17 C89 S6 -3.2(7)
Zn7 N17 C89 S6 -174.1(3)
C90 N18 C89 N17 -2.7(8)
C90 N18 C89 S6 178.5(5)
Zn6 S6 C89 N17 2.4(5)
Zn6 S6 C89 N18 -178.9(3)
Zn1 O2 C8 N1 4.1(7)
Zn1 O2 C8 C7 -179.0(4)
N2 N1 C8 O2 0.3(7)
Zn2 N1 C8 O2 -177.6(4)
N2 N1 C8 C7 -176.7(4)
Zn2 N1 C8 C7 5.4(7)
O1 C7 C8 O2 26.4(7)
O1 C7 C8 N1 -156.4(4)
C16 C15 C14 C13 -5.2(14)
C12 C13 C14 C15 0.7(14)
N10 N11 C57 N12 179.3(4)
Zn5 N11 C57 N12 2.5(7)
N10 N11 C57 S4 1.3(6)
Zn5 N11 C57 S4 -175.6(3)
C58 N12 C57 N11 -4.6(8)
C58 N12 C57 S4 173.7(4)
Zn4 S4 C57 N11 -0.6(5)
Zn4 S4 C57 N12 -178.8(3)
Zn3 O8 C40 N7 8.4(7)
Zn3 O8 C40 C39 -171.6(4)
N8 N7 C40 O8 -5.1(8)
Zn4 N7 C40 O8 172.5(4)
N8 N7 C40 C39 174.9(4)
Zn4 N7 C40 C39 -7.6(7)
Zn5 O11 C56 N10 4.7(7)
Zn5 O11 C56 C55 -169.7(4)
N11 N10 C56 O11 -2.2(8)
Zn4 N10 C56 O11 -179.6(4)
N11 N10 C56 C55 172.5(4)
Zn4 N10 C56 C55 -5.0(7)
O10 C55 C56 O11 -48.9(7)
O10 C55 C56 N10 136.1(5)
C36 O7 C39 C40 -167.2(4)
O8 C40 C39 O7 -61.0(6)
N7 C40 C39 O7 119.0(5)
Zn3 O6 C26 N6 -8.0(7)
Zn3 O6 C26 C27 173.3(3)
C25 N6 C26 O6 5.9(8)
C25 N6 C26 C27 -175.4(5)
Zn3 O9 C42 N9 -11.9(8)
Zn3 O9 C42 C43 172.0(4)
C41 N9 C42 O9 7.4(9)
C41 N9 C42 C43 -176.5(5)
N22 N23 C121 N24 175.7(4)
Zn1 N23 C121 N24 -3.6(7)
N22 N23 C121 S8 -5.2(7)
Zn1 N23 C121 S8 175.5(3)
C122 N24 C121 N23 0.3(9)
C122 N24 C121 S8 -178.9(5)
Zn8 S8 C121 N23 7.1(5)
Zn8 S8 C121 N24 -173.8(4)
N7 N8 C41 N9 177.4(4)
Zn3 N8 C41 N9 0.6(7)
N7 N8 C41 S3 0.3(7)
Zn3 N8 C41 S3 -176.5(3)
C42 N9 C41 N8 -1.4(8)
C42 N9 C41 S3 176.0(4)
Zn4 S3 C41 N8 -3.0(5)
Zn4 S3 C41 N9 179.8(4)
O7 C36 C37 C38 -176.8(5)
C35 C36 C37 C38 1.1(8)
Zn7 O17 C88 N16 10.1(7)
Zn7 O17 C88 C87 -169.6(4)
N17 N16 C88 O17 -3.4(8)
Zn6 N16 C88 O17 176.4(4)
N17 N16 C88 C87 176.3(4)
Zn6 N16 C88 C87 -3.9(7)
O16 C87 C88 O17 -96.8(6)
O16 C87 C88 N16 83.5(6)
Zn7 O20 C104 N19 -1.2(7)
Zn7 O20 C104 C103 -177.4(4)
N20 N19 C104 O20 0.4(7)
Zn8 N19 C104 O20 -174.1(4)
N20 N19 C104 C103 176.7(4)
Zn8 N19 C104 C103 2.1(7)
N19 N20 C105 N21 -179.7(4)
Zn7 N20 C105 N21 9.3(7)
N19 N20 C105 S7 0.2(7)
Zn7 N20 C105 S7 -170.9(3)
C106 N21 C105 N20 -4.5(8)
C106 N21 C105 S7 175.6(5)
Zn8 S7 C105 N20 -2.4(5)
Zn8 S7 C105 N21 177.5(3)
Zn5 O14 C72 N13 -0.1(7)
Zn5 O14 C72 C71 -173.8(4)
N14 N13 C72 O14 -1.0(7)
Zn6 N13 C72 O14 -171.1(4)
N14 N13 C72 C71 172.9(4)
Zn6 N13 C72 C71 2.9(7)
N1 N2 C9 N3 179.6(4)
Zn1 N2 C9 N3 7.1(8)
N1 N2 C9 S1 -3.5(7)
Zn1 N2 C9 S1 -176.1(3)
C10 N3 C9 N2 -5.7(9)
C10 N3 C9 S1 177.1(5)
Zn2 S1 C9 N2 4.5(5)
Zn2 S1 C9 N3 -178.4(4)
C116 O22 C119 C120 -155.5(5)
C29 C28 C27 C32 -0.7(8)
C29 C28 C27 C26 177.1(5)
O6 C26 C27 C32 31.6(7)
N6 C26 C27 C32 -147.2(5)
O6 C26 C27 C28 -146.3(5)
N6 C26 C27 C28 34.9(7)
Zn1 O23 C120 N22 4.5(7)
Zn1 O23 C120 C119 -173.2(4)
N23 N22 C120 O23 -1.4(8)
Zn8 N22 C120 O23 177.0(4)
N23 N22 C120 C119 176.4(4)
Zn8 N22 C120 C119 -5.2(8)
O22 C119 C120 O23 -66.2(7)
O22 C119 C120 N22 115.8(5)
O7 C36 C35 C34 177.8(5)
C37 C36 C35 C34 0.1(8)
C33 C34 C35 C36 -0.2(8)
C68 O13 C71 C72 175.7(4)
O14 C72 C71 O13 -31.5(7)
N13 C72 C71 O13 154.0(4)
O9 C42 C43 C48 -149.3(5)
N9 C42 C43 C48 34.2(7)
O9 C42 C43 C44 26.7(8)
N9 C42 C43 C44 -149.7(5)
Zn3 O5 C24 N4 8.6(6)
Zn3 O5 C24 C23 -168.8(4)
N5 N4 C24 O5 -2.7(7)
Zn2 N4 C24 O5 179.7(4)
N5 N4 C24 C23 175.0(4)
Zn2 N4 C24 C23 -2.6(7)
O16 C84 C83 C82 -176.4(5)
C85 C84 C83 C82 0.5(9)
Zn1 O24 C122 N24 -5.0(9)
Zn1 O24 C122 C123 173.8(4)
C121 N24 C122 O24 4.2(10)
C121 N24 C122 C123 -174.6(6)
C84 C83 C82 C81 2.7(8)
N13 N14 C73 N15 -178.9(4)
Zn5 N14 C73 N15 2.6(7)
N13 N14 C73 S5 -1.6(7)
Zn5 N14 C73 S5 179.9(3)
C74 N15 C73 N14 -0.9(8)
C74 N15 C73 S5 -178.6(4)
Zn6 S5 C73 N14 6.5(5)
Zn6 S5 C73 N15 -176.0(4)
C102 C97 C98 C99 -3.7(8)
Cl7 C97 C98 C99 177.9(4)
C28 C29 C30 C31 -1.1(9)
Zn5 O12 C58 N12 -7.5(9)
Zn5 O12 C58 C59 175.8(4)
C57 N12 C58 O12 7.5(9)
C57 N12 C58 C59 -175.9(5)
C35 C34 C33 C38 -0.8(9)
C35 C34 C33 Cl3 178.6(4)
C50 C51 C52 O10 -177.8(6)
C50 C51 C52 C53 -2.7(9)
C55 O10 C52 C51 -7.3(8)
C55 O10 C52 C53 177.3(5)
O12 C58 C59 C64 32.9(8)
N12 C58 C59 C64 -144.1(6)
O12 C58 C59 C60 -143.1(5)
N12 C58 C59 C60 39.9(7)
C71 O13 C68 C69 6.3(8)
C71 O13 C68 C67 -171.9(6)
O16 C84 C85 C86 174.6(7)
C83 C84 C85 C86 -2.3(11)
C20 O4 C23 C24 -176.6(5)
O5 C24 C23 O4 -70.6(6)
N4 C24 C23 O4 111.7(5)
C44 C43 C48 C47 1.8(8)
C42 C43 C48 C47 177.8(5)
C46 C47 C48 C43 -2.3(9)
C64 C59 C60 C61 0.5(8)
C58 C59 C60 C61 176.5(5)
C28 C27 C32 C31 0.1(9)
C26 C27 C32 C31 -177.8(5)
C67 C68 C69 C70 0.2(10)
O13 C68 C69 C70 -177.9(6)
C7 O1 C4 C3 8.1(8)
C7 O1 C4 C5 -174.6(5)
C6 C5 C4 O1 178.4(5)
C6 C5 C4 C3 -4.1(9)
C48 C43 C44 C45 -0.2(9)
C42 C43 C44 C45 -176.4(5)
C52 C51 C50 C49 1.4(10)
C59 C60 C61 C62 0.2(9)
C100 O19 C103 C104 176.4(5)
O20 C104 C103 O19 -127.1(5)
N19 C104 C103 O19 56.5(6)
Zn5 O15 C74 N15 -9.3(8)
Zn5 O15 C74 C75 171.6(3)
C73 N15 C74 O15 4.4(9)
C73 N15 C74 C75 -176.5(5)
C76 C75 C74 O15 -145.5(5)
C80 C75 C74 O15 32.3(7)
C76 C75 C74 N15 35.3(7)
C80 C75 C74 N15 -146.9(5)
Zn7 O21 C106 N21 -6.9(11)
Zn7 O21 C106 C107 174.0(5)
C105 N21 C106 O21 3.6(11)
C105 N21 C106 C107 -177.3(6)
C51 C52 C53 C54 1.3(10)
O10 C52 C53 C54 177.1(6)
O1 C4 C3 C2 -175.8(6)
C5 C4 C3 C2 7.0(10)
C76 C75 C80 C79 1.5(9)
C74 C75 C80 C79 -176.2(5)
C76 C77 C78 C79 -4.9(9)
C77 C78 C79 C80 6.0(10)
C75 C80 C79 C78 -4.4(10)
C103 O19 C100 C99 20.8(9)
C103 O19 C100 C101 -162.2(6)
Zn1 O3 C10 N3 -12.4(10)
Zn1 O3 C10 C11 172.9(4)
C9 N3 C10 O3 8.6(11)
C9 N3 C10 C11 -176.8(6)
Zn7 O18 C90 N18 -13.5(10)
Zn7 O18 C90 C91 171.9(4)
C89 N18 C90 O18 6.3(10)
C89 N18 C90 C91 -179.1(5)
C96 C91 C90 O18 29.2(9)
C92 C91 C90 O18 -139.8(7)
C96 C91 C90 N18 -145.8(6)
C92 C91 C90 N18 45.2(9)
C43 C44 C45 C46 -1.0(10)
C62 C63 C64 C59 2.9(10)
C60 C59 C64 C63 -2.1(9)
C58 C59 C64 C63 -178.1(6)
O19 C100 C99 C98 -179.4(6)
C101 C100 C99 C98 3.7(10)
C97 C98 C99 C100 1.2(9)
C127 C128 C123 C124 -3.6(12)
C127 C128 C123 C122 -178.2(7)
O24 C122 C123 C128 34.4(9)
N24 C122 C123 C128 -146.8(6)
O24 C122 C123 C124 -140.2(6)
N24 C122 C123 C124 38.7(8)
C84 C85 C86 C81 1.0(12)
C83 C82 C81 C86 -4.1(9)
C83 C82 C81 Cl6 177.7(4)
C85 C86 C81 C82 2.3(11)
C85 C86 C81 Cl6 -179.6(6)
C114 C115 C116 C117 -3.1(12)
C114 C115 C116 O22 -177.8(6)
C118 C117 C116 C115 4.4(13)
C118 C117 C116 O22 179.6(8)
C119 O22 C116 C115 -15.0(9)
C119 O22 C116 C117 170.0(6)
O19 C100 C101 C102 176.6(6)
C99 C100 C101 C102 -6.2(11)
C80 C75 C76 C77 -0.5(8)
C74 C75 C76 C77 177.1(5)
C78 C77 C76 C75 2.2(8)
C36 C37 C38 C33 -2.1(8)
C34 C33 C38 C37 2.0(9)
Cl3 C33 C38 C37 -177.4(4)
C22 C21 C20 O4 -177.5(9)
C22 C21 C20 C19 3.8(16)
C23 O4 C20 C21 178.1(8)
C23 O4 C20 C19 -3.2(9)
C92 C91 C96 C95 -5.2(11)
C90 C91 C96 C95 -174.4(6)
C100 C101 C102 C97 3.8(11)
C98 C97 C102 C101 1.2(10)
Cl7 C97 C102 C101 179.6(5)
C21 C20 C19 C18 -0.6(12)
O4 C20 C19 C18 -179.2(6)
C20 C19 C18 C17 -4.7(11)
C44 C45 C46 C47 0.6(10)
C48 C47 C46 C45 1.1(10)
C96 C91 C92 C93 3.4(10)
C90 C91 C92 C93 172.4(6)
C27 C32 C31 C30 0.0(9)
C29 C30 C31 C32 0.5(9)
C2 C1 C6 C5 -1.2(10)
Cl1 C1 C6 C5 -178.3(5)
C4 C5 C6 C1 1.2(10)
C4 C3 C2 C1 -7.0(11)
C6 C1 C2 C3 4.2(10)
Cl1 C1 C2 C3 -178.6(6)
C52 C53 C54 C49 1.2(11)
C109 C108 C107 C112 -6.7(14)
C109 C108 C107 C106 -178.4(8)
O21 C106 C107 C108 33.4(11)
N21 C106 C107 C108 -145.7(8)
O21 C106 C107 C112 -138.4(7)
N21 C106 C107 C112 42.5(10)
C91 C92 C93 C94 -2.6(10)
C128 C123 C124 C125 1.3(9)
C122 C123 C124 C125 175.8(5)
C91 C96 C95 C94 6.1(11)
O3 C10 C11 C16 31.5(10)
N3 C10 C11 C16 -143.5(7)
O3 C10 C11 C12 -142.2(7)
N3 C10 C11 C12 42.7(9)
C68 C69 C70 C65 1.5(12)
C108 C107 C112 C111 5.0(11)
C106 C107 C112 C111 176.5(6)
C110 C111 C112 C107 -1.5(11)
C51 C50 C49 C54 1.2(11)
C51 C50 C49 Cl4 179.1(5)
C53 C54 C49 C50 -2.5(11)
C53 C54 C49 Cl4 179.5(6)
C64 C63 C62 C61 -2.1(10)
C60 C61 C62 C63 0.5(10)
C96 C95 C94 C93 -5.2(11)
C92 C93 C94 C95 3.4(10)
C69 C68 C67 C66 1.6(11)
O13 C68 C67 C66 179.9(7)
C19 C18 C17 C22 6.4(14)
C19 C18 C17 Cl2 178.7(6)
C21 C22 C17 C18 -3.1(17)
C21 C22 C17 Cl2 -175.4(9)
C123 C124 C125 C126 0.3(9)
C69 C70 C65 C66 -5.5(15)
C69 C70 C65 Cl5 179.4(6)
C70 C65 C66 C67 7.8(16)
Cl5 C65 C66 C67 -177.2(7)
C68 C67 C66 C65 -5.6(14)
C14 C15 C16 C11 8.1(15)
C12 C11 C16 C15 -6.0(13)
C10 C11 C16 C15 -179.9(8)
C14 C13 C12 C11 1.6(12)
C16 C11 C12 C13 0.8(10)
C10 C11 C12 C13 174.7(7)
C116 C115 C114 C113 2.6(13)
C124 C125 C126 C127 0.0(11)
C123 C128 C127 C126 3.9(13)
C125 C126 C127 C128 -2.0(12)
C115 C114 C113 C118 -3.3(15)
C115 C114 C113 Cl8 178.5(6)
C116 C117 C118 C113 -4.9(15)
C114 C113 C118 C117 4.4(16)
Cl8 C113 C118 C117 -177.4(7)
C107 C108 C109 C110 4.8(16)
C108 C109 C110 C111 -1.3(17)
C112 C111 C110 C109 -0.3(14)

loop_
_platon_squeeze_void_nr
_platon_squeeze_void_average_x
_platon_squeeze_void_average_y
_platon_squeeze_void_average_z
_platon_squeeze_void_volume
_platon_squeeze_void_count_electrons
_platon_squeeze_void_content
1 0.051 0.658 0.156 5020 1380 ' '
